data_7021335
loop_
_publ_author_name
'Kurogi, Takashi'
'Ishida, Yutaka'
'Hatanaka, Tsubasa'
'Kawaguchi, Hiroyuki'

_publ_section_title
;
 Reduction of carbon monoxide by a tetrakis(aryloxide)diniobium complex
 having four bridging hydrides.
;
_journal_issue 21
_journal_name_full 'Dalton transactions (Cambridge, England : 2003)'
_journal_page_first 7510
_journal_page_last 7513
_journal_paper_doi 10.1039/c2dt32798h
_journal_volume 42
_journal_year 2013
_chemical_formula_moiety 'C108 H144 Nb2 O4, C6 H6, C5 H12'
_chemical_formula_sum 'C119 H162 Nb2 O4'
_chemical_formula_weight 1842.31
_chemical_name_systematic
;
?
;
_space_group_IT_number 14
_symmetry_cell_setting monoclinic
_symmetry_space_group_name_Hall '-P 2yab'
_symmetry_space_group_name_H-M 'P 1 21/a 1'
_atom_sites_solution_hydrogens geom
_atom_sites_solution_primary direct
_atom_sites_solution_secondary difmap
_audit_creation_method SHELXL-97
_cell_angle_alpha 90.00
_cell_angle_beta 93.768(3)
_cell_angle_gamma 90.00
_cell_formula_units_Z 4
_cell_length_a 21.761(3)
_cell_length_b 18.617(3)
_cell_length_c 23.707(4)
_cell_measurement_reflns_used 21826
_cell_measurement_temperature 123(2)
_cell_measurement_theta_max 27.4855
_cell_measurement_theta_min 3.0100
_cell_volume 9584(3)
_computing_cell_refinement 'CrystalClear (Rigaku Inc., 2008)'
_computing_data_collection 'CrystalClear (Rigaku Inc., 2008)'
_computing_data_reduction 'CrystalClear (Rigaku Inc., 2008)'
_computing_structure_refinement 'SHELXL-97 (Sheldrick, 1997)'
_computing_structure_solution 'SHELXS-97 (Sheldrick, 1990)'
_diffrn_ambient_temperature 123(2)
_diffrn_detector_area_resol_mean 28.5714
_diffrn_measured_fraction_theta_full 0.998
_diffrn_measured_fraction_theta_max 0.998
_diffrn_measurement_device_type 'Saturn CCD (4x4 bin mode)'
_diffrn_measurement_method dtprofit.ref
_diffrn_radiation_detector CCD
_diffrn_radiation_monochromator graphite
_diffrn_radiation_source 'fine-focus sealed tube'
_diffrn_radiation_type MoK\a
_diffrn_radiation_wavelength 0.71075
_diffrn_reflns_av_R_equivalents 0.0585
_diffrn_reflns_av_sigmaI/netI 0.0655
_diffrn_reflns_limit_h_max 28
_diffrn_reflns_limit_h_min -28
_diffrn_reflns_limit_k_max 24
_diffrn_reflns_limit_k_min -23
_diffrn_reflns_limit_l_max 30
_diffrn_reflns_limit_l_min -25
_diffrn_reflns_number 79045
_diffrn_reflns_theta_full 27.48
_diffrn_reflns_theta_max 27.48
_diffrn_reflns_theta_min 3.01
_exptl_absorpt_coefficient_mu 0.295
_exptl_absorpt_correction_T_max 0.9883
_exptl_absorpt_correction_T_min 0.9655
_exptl_absorpt_correction_type multi-scan
_exptl_absorpt_process_details 'Jacobson, R. (1998) Private communication'
_exptl_crystal_colour Yellow
_exptl_crystal_density_diffrn 1.277
_exptl_crystal_density_method 'not measured'
_exptl_crystal_description Block
_exptl_crystal_F_000 3960
_exptl_crystal_size_max 0.12
_exptl_crystal_size_mid 0.09
_exptl_crystal_size_min 0.04
_refine_diff_density_max 1.646
_refine_diff_density_min -1.069
_refine_diff_density_rms 0.110
_refine_ls_extinction_method none
_refine_ls_goodness_of_fit_ref 1.056
_refine_ls_hydrogen_treatment mixed
_refine_ls_matrix_type full
_refine_ls_number_parameters 1067
_refine_ls_number_reflns 21925
_refine_ls_number_restraints 0
_refine_ls_restrained_S_all 1.056
_refine_ls_R_factor_all 0.1054
_refine_ls_R_factor_gt 0.0775
_refine_ls_shift/su_max 0.003
_refine_ls_shift/su_mean 0.000
_refine_ls_structure_factor_coef Fsqd
_refine_ls_weighting_details 'calc w=1/[\s^2^(Fo^2^)+(0.1009P)^2^+18.1898P] where P=(Fo^2^+2Fc^2^)/3'
_refine_ls_weighting_scheme calc
_refine_ls_wR_factor_gt 0.1874
_refine_ls_wR_factor_ref 0.2118
_reflns_number_gt 16228
_reflns_number_total 21925
_reflns_threshold_expression >2sigma(I)
_cod_data_source_file c2dt32798h.txt
_cod_data_source_block '[{(ArO)2Nb}2(H)4](benzene)(pentane)'
_cod_depositor_comments
;
The following automatic conversions were performed:

'_symmetry_cell_setting' value 'Monoclinic' changed to 'monoclinic'
according to /home/saulius/struct/CIF-dictionaries/cif_core.dic
dictionary named 'cif_core.dic' version 2.4.2 from
2011-04-26.

'_exptl_absorpt_correction_type' value 'Multi-scan'
changed to 'multi-scan' according to
/home/saulius/struct/CIF-dictionaries/cif_core.dic dictionary named
'cif_core.dic' version 2.4.2 from 2011-04-26.

Automatic conversion script
Id: cif_fix_values 1891 2012-01-12 08:04:46Z andrius 
;
_cod_original_cell_volume 9584(2)
_cod_original_sg_symbol_H-M P21/a
_cod_database_code 7021335

loop_
_symmetry_equiv_pos_as_xyz
'x, y, z'
'-x+1/2, y+1/2, -z'
'-x, -y, -z'
'x-1/2, -y-1/2, z'

loop_
_atom_site_label
_atom_site_type_symbol
_atom_site_fract_x
_atom_site_fract_y
_atom_site_fract_z
_atom_site_U_iso_or_equiv
_atom_site_adp_type
_atom_site_occupancy
_atom_site_symmetry_multiplicity
_atom_site_calc_flag
_atom_site_refinement_flags
_atom_site_disorder_assembly
_atom_site_disorder_group
Nb1 Nb 0.312426(15) 0.947047(18) 0.292090(14) 0.02140(10) Uani 1 1 d . . .
Nb2 Nb 0.233654(15) 1.045278(17) 0.248563(14) 0.02120(10) Uani 1 1 d . . .
O1 O 0.35632(12) 0.88483(15) 0.24474(11) 0.0263(6) Uani 1 1 d . . .
O2 O 0.32988(13) 0.93832(15) 0.37201(12) 0.0276(6) Uani 1 1 d . . .
O3 O 0.14855(12) 1.02472(15) 0.23210(12) 0.0271(6) Uani 1 1 d . . .
O4 O 0.26023(14) 1.14034(15) 0.23397(12) 0.0310(6) Uani 1 1 d . . .
H1 H 0.270(2) 0.988(3) 0.213(2) 0.057(16) Uiso 1 1 d . . .
H2 H 0.237(2) 0.930(3) 0.279(2) 0.048(15) Uiso 1 1 d . . .
H3 H 0.252(2) 1.033(2) 0.3141(19) 0.033(12) Uiso 1 1 d . . .
H4 H 0.3235(19) 1.026(2) 0.2741(17) 0.023(10) Uiso 1 1 d . . .
C1 C 0.3842(2) 0.8666(2) 0.19610(17) 0.0272(8) Uani 1 1 d . . .
C2 C 0.3489(2) 0.8410(2) 0.14800(18) 0.0321(9) Uani 1 1 d . . .
C3 C 0.3785(2) 0.8426(3) 0.09735(19) 0.0423(12) Uani 1 1 d . . .
H5 H 0.3549 0.8314 0.0634 0.051 Uiso 1 1 calc R . .
C4 C 0.4402(3) 0.8596(3) 0.0936(2) 0.0434(12) Uani 1 1 d . . .
C5 C 0.4748(2) 0.8714(2) 0.14339(19) 0.0354(10) Uani 1 1 d . . .
H6 H 0.5181 0.8772 0.1420 0.042 Uiso 1 1 calc R . .
C6 C 0.44938(19) 0.8754(2) 0.19585(17) 0.0284(8) Uani 1 1 d . . .
C7 C 0.2842(2) 0.8080(2) 0.14494(17) 0.0293(9) Uani 1 1 d . . .
C8 C 0.2581(2) 0.7908(3) 0.2018(2) 0.0443(12) Uani 1 1 d . . .
H7 H 0.2538 0.8359 0.2233 0.053 Uiso 1 1 calc R . .
H8 H 0.2873 0.7593 0.2240 0.053 Uiso 1 1 calc R . .
C9 C 0.2868(3) 0.7367(3) 0.1120(3) 0.0520(14) Uani 1 1 d . . .
H9 H 0.3155 0.7033 0.1328 0.062 Uiso 1 1 calc R . .
H10 H 0.3027 0.7460 0.0745 0.062 Uiso 1 1 calc R . .
C10 C 0.2375(2) 0.8571(3) 0.1127(2) 0.0443(11) Uani 1 1 d . . .
H11 H 0.2524 0.8689 0.0752 0.053 Uiso 1 1 calc R . .
H12 H 0.2336 0.9026 0.1339 0.053 Uiso 1 1 calc R . .
C11 C 0.1948(2) 0.7531(3) 0.1943(2) 0.0407(11) Uani 1 1 d . . .
H13 H 0.1795 0.7424 0.2323 0.049 Uiso 1 1 calc R . .
C12 C 0.1991(2) 0.6838(3) 0.1611(3) 0.0536(14) Uani 1 1 d . . .
H14 H 0.2277 0.6501 0.1817 0.064 Uiso 1 1 calc R . .
H15 H 0.1581 0.6608 0.1562 0.064 Uiso 1 1 calc R . .
C13 C 0.2224(3) 0.7014(3) 0.1040(3) 0.0638(19) Uani 1 1 d . . .
H16 H 0.2257 0.6560 0.0819 0.077 Uiso 1 1 calc R . .
C14 C 0.1795(3) 0.7518(4) 0.0718(2) 0.0674(19) Uani 1 1 d . . .
H17 H 0.1384 0.7293 0.0654 0.081 Uiso 1 1 calc R . .
H18 H 0.1954 0.7625 0.0346 0.081 Uiso 1 1 calc R . .
C15 C 0.1740(3) 0.8204(3) 0.1049(2) 0.0559(15) Uani 1 1 d . . .
H19 H 0.1444 0.8534 0.0838 0.067 Uiso 1 1 calc R . .
C16 C 0.1503(2) 0.8038(3) 0.1625(2) 0.0493(13) Uani 1 1 d . . .
H20 H 0.1466 0.8488 0.1843 0.059 Uiso 1 1 calc R . .
H21 H 0.1091 0.7813 0.1577 0.059 Uiso 1 1 calc R . .
C17 C 0.4690(3) 0.8624(4) 0.0378(2) 0.0664(19) Uani 1 1 d . . .
H22 H 0.4876 0.9098 0.0329 0.100 Uiso 1 1 calc R . .
H23 H 0.4374 0.8539 0.0071 0.100 Uiso 1 1 calc R . .
H24 H 0.5009 0.8253 0.0368 0.100 Uiso 1 1 calc R . .
C18 C 0.49256(18) 0.8861(2) 0.24915(17) 0.0268(8) Uani 1 1 d . . .
C19 C 0.4806(2) 0.8272(3) 0.2934(2) 0.0400(11) Uani 1 1 d . . .
H25 H 0.4373 0.8299 0.3035 0.048 Uiso 1 1 calc R . .
H26 H 0.4872 0.7793 0.2767 0.048 Uiso 1 1 calc R . .
C20 C 0.4859(2) 0.9602(2) 0.2753(2) 0.0384(10) Uani 1 1 d . . .
H27 H 0.4428 0.9674 0.2850 0.046 Uiso 1 1 calc R . .
H28 H 0.4958 0.9975 0.2475 0.046 Uiso 1 1 calc R . .
C21 C 0.5614(2) 0.8777(3) 0.2367(2) 0.0466(12) Uani 1 1 d . . .
H29 H 0.5675 0.8297 0.2200 0.056 Uiso 1 1 calc R . .
H30 H 0.5717 0.9141 0.2083 0.056 Uiso 1 1 calc R . .
C22 C 0.5237(2) 0.8360(3) 0.3473(2) 0.0464(12) Uani 1 1 d . . .
H31 H 0.5143 0.7988 0.3760 0.056 Uiso 1 1 calc R . .
C23 C 0.5130(2) 0.9099(3) 0.3697(2) 0.0401(11) Uani 1 1 d . . .
H32 H 0.5371 0.9156 0.4064 0.048 Uiso 1 1 calc R . .
H33 H 0.4689 0.9150 0.3768 0.048 Uiso 1 1 calc R . .
C24 C 0.5305(2) 0.9687(3) 0.3305(2) 0.0428(11) Uani 1 1 d . . .
H34 H 0.5251 1.0169 0.3482 0.051 Uiso 1 1 calc R . .
C25 C 0.5949(2) 0.9596(3) 0.3132(3) 0.0497(14) Uani 1 1 d . . .
H35 H 0.6240 0.9681 0.3464 0.060 Uiso 1 1 calc R . .
H36 H 0.6031 0.9962 0.2843 0.060 Uiso 1 1 calc R . .
C26 C 0.6063(2) 0.8862(3) 0.2897(2) 0.0468(12) Uani 1 1 d . . .
H37 H 0.6500 0.8811 0.2797 0.056 Uiso 1 1 calc R . .
C27 C 0.5895(2) 0.8283(3) 0.3305(3) 0.0573(16) Uani 1 1 d . . .
H38 H 0.6179 0.8307 0.3649 0.069 Uiso 1 1 calc R . .
H39 H 0.5947 0.7806 0.3129 0.069 Uiso 1 1 calc R . .
C28 C 0.31585(18) 0.9381(2) 0.42797(16) 0.0236(8) Uani 1 1 d . . .
C29 C 0.32037(18) 1.0019(2) 0.46022(17) 0.0267(8) Uani 1 1 d . A .
C30 C 0.29135(19) 1.0006(2) 0.51115(17) 0.0294(9) Uani 1 1 d . . .
H40 H 0.2916 1.0434 0.5330 0.035 Uiso 1 1 calc R . .
C31 C 0.2623(2) 0.9408(2) 0.53158(18) 0.0303(9) Uani 1 1 d . . .
C32 C 0.26865(19) 0.8769(2) 0.50284(17) 0.0294(9) Uani 1 1 d . . .
H41 H 0.2536 0.8340 0.5188 0.035 Uiso 1 1 calc R . .
C33 C 0.29609(18) 0.8728(2) 0.45165(16) 0.0256(8) Uani 1 1 d . . .
C34 C 0.35759(18) 1.0699(2) 0.44700(17) 0.0258(8) Uani 1 1 d . . .
C35 C 0.4225(3) 1.0491(3) 0.4356(3) 0.0300(15) Uiso 0.622(6) 1 d P A 1
H42 H 0.4215 1.0153 0.4033 0.036 Uiso 0.622(6) 1 calc PR A 1
H43 H 0.4419 1.0243 0.4691 0.036 Uiso 0.622(6) 1 calc PR A 1
C36 C 0.3622(3) 1.1233(4) 0.4993(3) 0.0291(15) Uiso 0.622(6) 1 d P A 1
H44 H 0.3204 1.1400 0.5070 0.035 Uiso 0.622(6) 1 calc PR A 1
H45 H 0.3795 1.0974 0.5332 0.035 Uiso 0.622(6) 1 calc PR A 1
C37 C 0.3274(3) 1.1140(4) 0.3986(3) 0.0319(16) Uiso 0.622(6) 1 d P A 1
H46 H 0.2860 1.1298 0.4086 0.038 Uiso 0.622(6) 1 calc PR A 1
H47 H 0.3222 1.0838 0.3642 0.038 Uiso 0.622(6) 1 calc PR A 1
C38 C 0.4615(4) 1.1154(4) 0.4219(3) 0.0354(17) Uiso 0.622(6) 1 d P A 1
H48 H 0.5034 1.0995 0.4121 0.042 Uiso 0.622(6) 1 calc PR A 1
C39 C 0.4674(4) 1.1650(4) 0.4738(3) 0.0338(16) Uiso 0.622(6) 1 d P A 1
H49 H 0.4878 1.1391 0.5063 0.041 Uiso 0.622(6) 1 calc PR A 1
H50 H 0.4928 1.2074 0.4656 0.041 Uiso 0.622(6) 1 calc PR A 1
C40 C 0.4034(4) 1.1895(4) 0.4884(3) 0.0306(17) Uiso 0.622(6) 1 d P A 1
H51 H 0.4064 1.2215 0.5224 0.037 Uiso 0.622(6) 1 calc PR A 1
C41 C 0.3719(4) 1.2296(5) 0.4371(3) 0.0392(18) Uiso 0.622(6) 1 d P A 1
H52 H 0.3304 1.2457 0.4462 0.047 Uiso 0.622(6) 1 calc PR A 1
H53 H 0.3964 1.2726 0.4285 0.047 Uiso 0.622(6) 1 calc PR A 1
C42 C 0.3668(4) 1.1806(4) 0.3861(3) 0.0333(16) Uiso 0.622(6) 1 d P A 1
H54 H 0.3471 1.2072 0.3530 0.040 Uiso 0.622(6) 1 calc PR A 1
C43 C 0.4302(3) 1.1551(4) 0.3721(3) 0.0304(16) Uiso 0.622(6) 1 d P A 1
H55 H 0.4264 1.1229 0.3388 0.036 Uiso 0.622(6) 1 calc PR A 1
H56 H 0.4556 1.1969 0.3624 0.036 Uiso 0.622(6) 1 calc PR A 1
C44 C 0.3987(6) 1.0614(6) 0.3919(5) 0.035(3) Uiso 0.378(6) 1 d P A 2
H57 H 0.4254 1.0186 0.3965 0.042 Uiso 0.378(6) 1 calc PR A 2
H58 H 0.3711 1.0549 0.3574 0.042 Uiso 0.378(6) 1 calc PR A 2
C45 C 0.4041(6) 1.0804(8) 0.4959(6) 0.046(3) Uiso 0.378(6) 1 d P A 2
H59 H 0.4330 1.0393 0.4978 0.056 Uiso 0.378(6) 1 calc PR A 2
H60 H 0.3827 1.0814 0.5315 0.056 Uiso 0.378(6) 1 calc PR A 2
C46 C 0.3162(5) 1.1324(6) 0.4345(5) 0.034(3) Uiso 0.378(6) 1 d P A 2
H61 H 0.2888 1.1388 0.4658 0.041 Uiso 0.378(6) 1 calc PR A 2
H62 H 0.2902 1.1229 0.3995 0.041 Uiso 0.378(6) 1 calc PR A 2
C47 C 0.4396(6) 1.1309(7) 0.3857(5) 0.029(3) Uiso 0.378(6) 1 d P A 2
H63 H 0.4653 1.1266 0.3525 0.035 Uiso 0.378(6) 1 calc PR A 2
C48 C 0.4800(7) 1.1414(8) 0.4403(6) 0.045(3) Uiso 0.378(6) 1 d P A 2
H64 H 0.5064 1.0985 0.4472 0.054 Uiso 0.378(6) 1 calc PR A 2
H65 H 0.5072 1.1834 0.4362 0.054 Uiso 0.378(6) 1 calc PR A 2
C49 C 0.4417(7) 1.1529(7) 0.4900(6) 0.042(3) Uiso 0.378(6) 1 d P A 2
H66 H 0.4682 1.1631 0.5251 0.050 Uiso 0.378(6) 1 calc PR A 2
C50 C 0.3926(7) 1.2124(9) 0.4790(6) 0.041(3) Uiso 0.378(6) 1 d P A 2
H67 H 0.3659 1.2138 0.5112 0.049 Uiso 0.378(6) 1 calc PR A 2
H68 H 0.4138 1.2594 0.4775 0.049 Uiso 0.378(6) 1 calc PR A 2
C51 C 0.3541(7) 1.2027(9) 0.4271(6) 0.045(3) Uiso 0.378(6) 1 d P A 2
H69 H 0.3262 1.2448 0.4199 0.054 Uiso 0.378(6) 1 calc PR A 2
C52 C 0.3950(6) 1.1916(7) 0.3781(5) 0.035(3) Uiso 0.378(6) 1 d P A 2
H70 H 0.3684 1.1830 0.3432 0.041 Uiso 0.378(6) 1 calc PR A 2
H71 H 0.4183 1.2364 0.3724 0.041 Uiso 0.378(6) 1 calc PR A 2
C53 C 0.2248(2) 0.9462(3) 0.5826(2) 0.0400(11) Uani 1 1 d . . .
H72 H 0.2020 0.9013 0.5870 0.060 Uiso 1 1 calc R . .
H73 H 0.1957 0.9862 0.5776 0.060 Uiso 1 1 calc R . .
H74 H 0.2523 0.9545 0.6164 0.060 Uiso 1 1 calc R . .
C54 C 0.30647(18) 0.7985(2) 0.42467(17) 0.0262(8) Uani 1 1 d . . .
C55 C 0.37515(18) 0.7906(2) 0.41187(18) 0.0285(8) Uani 1 1 d . . .
H75 H 0.3862 0.8291 0.3855 0.034 Uiso 1 1 calc R . .
H76 H 0.4013 0.7963 0.4473 0.034 Uiso 1 1 calc R . .
C56 C 0.26565(19) 0.7844(2) 0.37041(18) 0.0286(8) Uani 1 1 d . . .
H77 H 0.2218 0.7872 0.3790 0.034 Uiso 1 1 calc R . .
H78 H 0.2733 0.8222 0.3423 0.034 Uiso 1 1 calc R . .
C57 C 0.29289(19) 0.7371(2) 0.46609(17) 0.0277(8) Uani 1 1 d . . .
H79 H 0.3183 0.7440 0.5019 0.033 Uiso 1 1 calc R . .
H80 H 0.2491 0.7393 0.4748 0.033 Uiso 1 1 calc R . .
C58 C 0.3878(2) 0.7165(2) 0.3855(2) 0.0335(9) Uani 1 1 d . . .
H81 H 0.4320 0.7135 0.3765 0.040 Uiso 1 1 calc R . .
C59 C 0.3467(2) 0.7067(2) 0.33170(19) 0.0351(10) Uani 1 1 d . . .
H82 H 0.3553 0.6596 0.3145 0.042 Uiso 1 1 calc R . .
H83 H 0.3556 0.7447 0.3042 0.042 Uiso 1 1 calc R . .
C60 C 0.2785(2) 0.7104(2) 0.34510(18) 0.0319(9) Uani 1 1 d . . .
H84 H 0.2518 0.7034 0.3096 0.038 Uiso 1 1 calc R . .
C61 C 0.2653(2) 0.6514(2) 0.38753(18) 0.0310(9) Uani 1 1 d . . .
H85 H 0.2735 0.6037 0.3711 0.037 Uiso 1 1 calc R . .
H86 H 0.2215 0.6532 0.3963 0.037 Uiso 1 1 calc R . .
C62 C 0.30661(19) 0.6626(2) 0.44159(18) 0.0298(9) Uani 1 1 d . . .
H87 H 0.2976 0.6246 0.4697 0.036 Uiso 1 1 calc R . .
C63 C 0.37376(19) 0.6579(2) 0.4283(2) 0.0343(10) Uani 1 1 d . . .
H88 H 0.3824 0.6101 0.4125 0.041 Uiso 1 1 calc R . .
H89 H 0.4004 0.6644 0.4634 0.041 Uiso 1 1 calc R . .
C64 C 0.09722(18) 0.9837(2) 0.21631(18) 0.0278(8) Uani 1 1 d . . .
C65 C 0.07574(19) 0.9844(2) 0.15895(19) 0.0306(9) Uani 1 1 d . . .
C66 C 0.0321(2) 0.9327(2) 0.1419(2) 0.0389(11) Uani 1 1 d . . .
H90 H 0.0184 0.9305 0.1030 0.047 Uiso 1 1 calc R . .
C67 C 0.0080(2) 0.8845(2) 0.1788(2) 0.0392(11) Uani 1 1 d . . .
C68 C 0.0248(2) 0.8920(2) 0.2357(2) 0.0340(9) Uani 1 1 d . . .
H91 H 0.0060 0.8614 0.2617 0.041 Uiso 1 1 calc R . .
C69 C 0.06800(18) 0.9425(2) 0.25708(19) 0.0301(9) Uani 1 1 d . . .
C70 C 0.0940(2) 1.0420(2) 0.1165(2) 0.0344(10) Uani 1 1 d . . .
C71 C 0.0783(2) 1.1169(2) 0.1391(2) 0.0386(10) Uani 1 1 d . . .
H92 H 0.0339 1.1189 0.1454 0.046 Uiso 1 1 calc R . .
H93 H 0.1016 1.1248 0.1759 0.046 Uiso 1 1 calc R . .
C72 C 0.0565(3) 1.0338(3) 0.0584(2) 0.0464(12) Uani 1 1 d . . .
H94 H 0.0659 0.9866 0.0418 0.056 Uiso 1 1 calc R . .
H95 H 0.0120 1.0350 0.0645 0.056 Uiso 1 1 calc R . .
C73 C 0.1624(2) 1.0405(2) 0.10248(19) 0.0362(10) Uani 1 1 d . . .
H96 H 0.1888 1.0457 0.1379 0.043 Uiso 1 1 calc R . .
H97 H 0.1718 0.9935 0.0856 0.043 Uiso 1 1 calc R . .
C74 C 0.0941(3) 1.1768(3) 0.0979(2) 0.0457(12) Uani 1 1 d . . .
H98 H 0.0844 1.2246 0.1143 0.055 Uiso 1 1 calc R . .
C75 C 0.0558(3) 1.1659(3) 0.0415(2) 0.0583(16) Uani 1 1 d . . .
H99 H 0.0113 1.1678 0.0480 0.070 Uiso 1 1 calc R . .
H100 H 0.0649 1.2047 0.0147 0.070 Uiso 1 1 calc R . .
C76 C 0.0716(3) 1.0934(3) 0.0168(2) 0.0550(15) Uani 1 1 d . . .
H101 H 0.0464 1.0861 -0.0196 0.066 Uiso 1 1 calc R . .
C77 C 0.1397(3) 1.0901(3) 0.0056(2) 0.0532(14) Uani 1 1 d . . .
H102 H 0.1496 1.1281 -0.0215 0.064 Uiso 1 1 calc R . .
H103 H 0.1494 1.0430 -0.0109 0.064 Uiso 1 1 calc R . .
C78 C 0.1778(2) 1.1008(3) 0.06126(19) 0.0413(11) Uani 1 1 d . . .
H104 H 0.2227 1.0993 0.0544 0.050 Uiso 1 1 calc R . .
C79 C 0.1620(2) 1.1731(3) 0.0873(2) 0.0437(12) Uani 1 1 d . . .
H105 H 0.1868 1.1797 0.1234 0.052 Uiso 1 1 calc R . .
H106 H 0.1723 1.2124 0.0614 0.052 Uiso 1 1 calc R . .
C80 C -0.0368(3) 0.8267(3) 0.1575(3) 0.0538(14) Uani 1 1 d . . .
H107 H -0.0647 0.8463 0.1272 0.081 Uiso 1 1 calc R . .
H108 H -0.0608 0.8102 0.1886 0.081 Uiso 1 1 calc R . .
H109 H -0.0139 0.7861 0.1429 0.081 Uiso 1 1 calc R . .
C81 C 0.07462(19) 0.9501(2) 0.32237(19) 0.0291(9) Uani 1 1 d . . .
C82 C 0.1125(2) 1.0151(3) 0.3457(2) 0.0404(11) Uani 1 1 d . . .
H110 H 0.1550 1.0112 0.3334 0.048 Uiso 1 1 calc R . .
H111 H 0.0943 1.0597 0.3292 0.048 Uiso 1 1 calc R . .
C83 C 0.1038(3) 0.8828(3) 0.3502(2) 0.0470(12) Uani 1 1 d . . .
H112 H 0.1465 0.8774 0.3386 0.056 Uiso 1 1 calc R . .
H113 H 0.0801 0.8398 0.3371 0.056 Uiso 1 1 calc R . .
C84 C 0.0097(2) 0.9608(3) 0.3443(2) 0.0450(12) Uani 1 1 d . . .
H114 H -0.0168 0.9199 0.3317 0.054 Uiso 1 1 calc R . .
H115 H -0.0087 1.0051 0.3276 0.054 Uiso 1 1 calc R . .
C85 C 0.1152(2) 1.0208(3) 0.4103(2) 0.0419(11) Uani 1 1 d . . .
H116 H 0.1412 1.0628 0.4232 0.050 Uiso 1 1 calc R . .
C86 C 0.1427(2) 0.9527(3) 0.4338(2) 0.0503(14) Uani 1 1 d . . .
H117 H 0.1464 0.9557 0.4756 0.060 Uiso 1 1 calc R . .
H118 H 0.1847 0.9470 0.4206 0.060 Uiso 1 1 calc R . .
C87 C 0.1047(2) 0.8878(3) 0.4162(2) 0.0491(13) Uani 1 1 d . . .
H119 H 0.1232 0.8434 0.4338 0.059 Uiso 1 1 calc R . .
C88 C 0.0395(2) 0.8972(3) 0.4329(3) 0.0502(13) Uani 1 1 d . . .
H120 H 0.0392 0.8970 0.4746 0.060 Uiso 1 1 calc R . .
H121 H 0.0142 0.8562 0.4183 0.060 Uiso 1 1 calc R . .
C89 C 0.0113(2) 0.9663(3) 0.4103(2) 0.0479(13) Uani 1 1 d . . .
H122 H -0.0315 0.9717 0.4228 0.057 Uiso 1 1 calc R . .
C90 C 0.0495(2) 1.0302(3) 0.4287(3) 0.0506(13) Uani 1 1 d . . .
H123 H 0.0503 1.0352 0.4703 0.061 Uiso 1 1 calc R . .
H124 H 0.0311 1.0744 0.4115 0.061 Uiso 1 1 calc R . .
C91 C 0.29243(18) 1.2037(2) 0.24268(17) 0.0265(8) Uani 1 1 d . . .
C92 C 0.26679(19) 1.2575(2) 0.27629(17) 0.0280(8) Uani 1 1 d . B .
C93 C 0.30534(19) 1.3151(2) 0.29308(18) 0.0306(9) Uani 1 1 d . . .
H125 H 0.2893 1.3518 0.3158 0.037 Uiso 1 1 calc R . .
C94 C 0.3653(2) 1.3212(2) 0.2782(2) 0.0351(10) Uani 1 1 d . . .
C95 C 0.3853(2) 1.2720(2) 0.23971(19) 0.0341(9) Uani 1 1 d . . .
H126 H 0.4252 1.2782 0.2264 0.041 Uiso 1 1 calc R . .
C96 C 0.35009(19) 1.2139(2) 0.21941(18) 0.0291(9) Uani 1 1 d . C .
C97 C 0.19924(18) 1.2605(2) 0.29198(18) 0.0284(8) Uani 1 1 d . . .
C98 C 0.1562(3) 1.2577(4) 0.2377(3) 0.0314(15) Uiso 0.636(6) 1 d P B 1
H127 H 0.1633 1.2123 0.2174 0.038 Uiso 0.636(6) 1 calc PR B 1
H128 H 0.1664 1.2980 0.2126 0.038 Uiso 0.636(6) 1 calc PR B 1
C99 C 0.1840(3) 1.3350(4) 0.3207(3) 0.0329(16) Uiso 0.636(6) 1 d P B 1
H129 H 0.2099 1.3399 0.3565 0.039 Uiso 0.636(6) 1 calc PR B 1
H130 H 0.1951 1.3746 0.2954 0.039 Uiso 0.636(6) 1 calc PR B 1
C100 C 0.1812(3) 1.2035(4) 0.3341(3) 0.0306(15) Uiso 0.636(6) 1 d P B 1
H131 H 0.2072 1.2091 0.3697 0.037 Uiso 0.636(6) 1 calc PR B 1
H132 H 0.1892 1.1553 0.3186 0.037 Uiso 0.636(6) 1 calc PR B 1
C101 C 0.0876(4) 1.2626(5) 0.2505(4) 0.040(2) Uiso 0.636(6) 1 d P B 1
H133 H 0.0609 1.2582 0.2147 0.048 Uiso 0.636(6) 1 calc PR B 1
C102 C 0.0762(4) 1.3339(4) 0.2784(4) 0.0416(19) Uiso 0.636(6) 1 d P B 1
H134 H 0.0322 1.3375 0.2861 0.050 Uiso 0.636(6) 1 calc PR B 1
H135 H 0.0856 1.3732 0.2523 0.050 Uiso 0.636(6) 1 calc PR B 1
C103 C 0.1154(6) 1.3430(7) 0.3336(5) 0.038(3) Uiso 0.636(6) 1 d P B 1
H136 H 0.1076 1.3907 0.3512 0.046 Uiso 0.636(6) 1 calc PR B 1
C104 C 0.1017(4) 1.2810(4) 0.3741(3) 0.0408(18) Uiso 0.636(6) 1 d P B 1
H137 H 0.1284 1.2856 0.4094 0.049 Uiso 0.636(6) 1 calc PR B 1
H138 H 0.0583 1.2839 0.3841 0.049 Uiso 0.636(6) 1 calc PR B 1
C105 C 0.1129(4) 1.2091(5) 0.3469(4) 0.038(2) Uiso 0.636(6) 1 d P B 1
H139 H 0.1022 1.1695 0.3730 0.045 Uiso 0.636(6) 1 calc PR B 1
C106 C 0.0740(5) 1.2021(6) 0.2902(5) 0.045(3) Uiso 0.636(6) 1 d P B 1
H140 H 0.0832 1.1556 0.2723 0.054 Uiso 0.636(6) 1 calc PR B 1
H141 H 0.0297 1.2027 0.2974 0.054 Uiso 0.636(6) 1 calc PR B 1
C107 C 0.1601(5) 1.1916(6) 0.2768(5) 0.028(2) Uiso 0.364(6) 1 d P B 2
H142 H 0.1783 1.1495 0.2973 0.034 Uiso 0.364(6) 1 calc PR B 2
H143 H 0.1599 1.1819 0.2357 0.034 Uiso 0.364(6) 1 calc PR B 2
C108 C 0.1708(5) 1.3219(6) 0.2604(5) 0.027(2) Uiso 0.364(6) 1 d P B 2
H144 H 0.1702 1.3119 0.2194 0.033 Uiso 0.364(6) 1 calc PR B 2
H145 H 0.1961 1.3654 0.2682 0.033 Uiso 0.364(6) 1 calc PR B 2
C109 C 0.1991(5) 1.2691(6) 0.3564(5) 0.028(2) Uiso 0.364(6) 1 d P B 2
H146 H 0.2253 1.3104 0.3689 0.033 Uiso 0.364(6) 1 calc PR B 2
H147 H 0.2160 1.2253 0.3754 0.033 Uiso 0.364(6) 1 calc PR B 2
C110 C 0.0911(8) 1.2039(9) 0.2944(7) 0.035(4) Uiso 0.364(6) 1 d P B 2
H148 H 0.0651 1.1609 0.2843 0.042 Uiso 0.364(6) 1 calc PR B 2
C111 C 0.0665(7) 1.2694(7) 0.2617(6) 0.036(3) Uiso 0.364(6) 1 d P B 2
H149 H 0.0674 1.2602 0.2207 0.043 Uiso 0.364(6) 1 calc PR B 2
H150 H 0.0231 1.2777 0.2702 0.043 Uiso 0.364(6) 1 calc PR B 2
C112 C 0.1042(7) 1.3362(8) 0.2771(6) 0.041(3) Uiso 0.364(6) 1 d P B 2
H151 H 0.0863 1.3797 0.2574 0.050 Uiso 0.364(6) 1 calc PR B 2
C113 C 0.1060(11) 1.3447(12) 0.3405(9) 0.041(6) Uiso 0.364(6) 1 d P B 2
H152 H 0.1312 1.3875 0.3513 0.049 Uiso 0.364(6) 1 calc PR B 2
H153 H 0.0637 1.3537 0.3517 0.049 Uiso 0.364(6) 1 calc PR B 2
C114 C 0.1316(6) 1.2819(6) 0.3724(5) 0.031(3) Uiso 0.364(6) 1 d P B 2
H154 H 0.1307 1.2906 0.4139 0.037 Uiso 0.364(6) 1 calc PR B 2
C115 C 0.0932(8) 1.2169(8) 0.3557(6) 0.041(4) Uiso 0.364(6) 1 d P B 2
H155 H 0.1107 1.1742 0.3758 0.050 Uiso 0.364(6) 1 calc PR B 2
H156 H 0.0508 1.2240 0.3674 0.050 Uiso 0.364(6) 1 calc PR B 2
C116 C 0.4067(2) 1.3804(3) 0.3016(2) 0.0476(12) Uani 1 1 d . . .
H157 H 0.4298 1.3635 0.3360 0.071 Uiso 1 1 calc R . .
H158 H 0.3816 1.4220 0.3107 0.071 Uiso 1 1 calc R . .
H159 H 0.4355 1.3941 0.2735 0.071 Uiso 1 1 calc R . .
C117 C 0.37487(19) 1.1707(2) 0.17054(18) 0.0300(9) Uani 1 1 d . . .
C118 C 0.3293(4) 1.1131(4) 0.1425(3) 0.0324(19) Uiso 0.526(6) 1 d P C 1
H160 H 0.3202 1.0762 0.1709 0.039 Uiso 0.526(6) 1 calc PR C 1
H161 H 0.2901 1.1367 0.1298 0.039 Uiso 0.526(6) 1 calc PR C 1
C119 C 0.4318(4) 1.1266(5) 0.1936(4) 0.034(2) Uiso 0.526(6) 1 d P C 1
H162 H 0.4625 1.1590 0.2130 0.041 Uiso 0.526(6) 1 calc PR C 1
H163 H 0.4191 1.0907 0.2213 0.041 Uiso 0.526(6) 1 calc PR C 1
C120 C 0.3902(4) 1.2224(5) 0.1257(4) 0.038(2) Uiso 0.526(6) 1 d P C 1
H164 H 0.4183 1.2595 0.1425 0.046 Uiso 0.526(6) 1 calc PR C 1
H165 H 0.3519 1.2467 0.1110 0.046 Uiso 0.526(6) 1 calc PR C 1
C121 C 0.3569(5) 1.0770(7) 0.0921(5) 0.044(3) Uiso 0.526(6) 1 d P C 1
H166 H 0.3264 1.0426 0.0739 0.052 Uiso 0.526(6) 1 calc PR C 1
C122 C 0.4112(5) 1.0373(6) 0.1153(5) 0.046(3) Uiso 0.526(6) 1 d P C 1
H167 H 0.4296 1.0106 0.0844 0.055 Uiso 0.526(6) 1 calc PR C 1
H168 H 0.3984 1.0019 0.1434 0.055 Uiso 0.526(6) 1 calc PR C 1
C123 C 0.4607(5) 1.0884(6) 0.1440(5) 0.049(3) Uiso 0.526(6) 1 d P C 1
H169 H 0.4980 1.0605 0.1579 0.059 Uiso 0.526(6) 1 calc PR C 1
C124 C 0.4776(5) 1.1443(6) 0.1006(4) 0.046(2) Uiso 0.526(6) 1 d P C 1
H170 H 0.4977 1.1201 0.0695 0.055 Uiso 0.526(6) 1 calc PR C 1
H171 H 0.5076 1.1786 0.1188 0.055 Uiso 0.526(6) 1 calc PR C 1
C125 C 0.4207(5) 1.1861(5) 0.0760(4) 0.043(2) Uiso 0.526(6) 1 d P C 1
H172 H 0.4327 1.2226 0.0478 0.052 Uiso 0.526(6) 1 calc PR C 1
C126 C 0.3755(5) 1.1318(5) 0.0487(4) 0.043(2) Uiso 0.526(6) 1 d P C 1
H173 H 0.3384 1.1572 0.0326 0.051 Uiso 0.526(6) 1 calc PR C 1
H174 H 0.3947 1.1069 0.0175 0.051 Uiso 0.526(6) 1 calc PR C 1
C127 C 0.3260(4) 1.1720(5) 0.1196(4) 0.034(2) Uiso 0.474(6) 1 d P C 2
H175 H 0.2872 1.1506 0.1314 0.041 Uiso 0.474(6) 1 calc PR C 2
H176 H 0.3174 1.2225 0.1086 0.041 Uiso 0.474(6) 1 calc PR C 2
C128 C 0.3927(5) 1.0949(6) 0.1842(4) 0.041(2) Uiso 0.474(6) 1 d P C 2
H177 H 0.3563 1.0692 0.1970 0.050 Uiso 0.474(6) 1 calc PR C 2
H178 H 0.4246 1.0951 0.2160 0.050 Uiso 0.474(6) 1 calc PR C 2
C129 C 0.4336(5) 1.2070(5) 0.1456(4) 0.039(2) Uiso 0.474(6) 1 d P C 2
H179 H 0.4233 1.2570 0.1343 0.047 Uiso 0.474(6) 1 calc PR C 2
H180 H 0.4675 1.2089 0.1755 0.047 Uiso 0.474(6) 1 calc PR C 2
C130 C 0.3473(5) 1.1307(6) 0.0684(5) 0.040(2) Uiso 0.474(6) 1 d P C 2
H181 H 0.3141 1.1298 0.0372 0.047 Uiso 0.474(6) 1 calc PR C 2
C131 C 0.3633(6) 1.0543(7) 0.0883(6) 0.043(3) Uiso 0.474(6) 1 d P C 2
H182 H 0.3736 1.0249 0.0554 0.052 Uiso 0.474(6) 1 calc PR C 2
H183 H 0.3269 1.0325 0.1045 0.052 Uiso 0.474(6) 1 calc PR C 2
C132 C 0.4182(6) 1.0525(7) 0.1332(6) 0.049(3) Uiso 0.474(6) 1 d P C 2
H184 H 0.4285 1.0019 0.1444 0.059 Uiso 0.474(6) 1 calc PR C 2
C133 C 0.4709(6) 1.0879(7) 0.1125(6) 0.053(3) Uiso 0.474(6) 1 d P C 2
H185 H 0.4849 1.0610 0.0797 0.064 Uiso 0.474(6) 1 calc PR C 2
H186 H 0.5049 1.0878 0.1424 0.064 Uiso 0.474(6) 1 calc PR C 2
C134 C 0.4558(5) 1.1668(6) 0.0945(4) 0.035(2) Uiso 0.474(6) 1 d P C 2
H187 H 0.4932 1.1906 0.0808 0.042 Uiso 0.474(6) 1 calc PR C 2
C135 C 0.4053(5) 1.1647(6) 0.0485(5) 0.039(2) Uiso 0.474(6) 1 d P C 2
H188 H 0.4194 1.1371 0.0160 0.046 Uiso 0.474(6) 1 calc PR C 2
H189 H 0.3960 1.2143 0.0354 0.046 Uiso 0.474(6) 1 calc PR C 2
C136 C 0.1436(6) 0.4226(7) 0.1237(6) 0.141(4) Uiso 1 1 d . . .
H190 H 0.1247 0.4109 0.1575 0.169 Uiso 1 1 calc R . .
C137 C 0.1350(5) 0.4875(7) 0.1011(5) 0.130(4) Uiso 1 1 d . . .
H191 H 0.1055 0.5200 0.1143 0.156 Uiso 1 1 calc R . .
C138 C 0.1686(6) 0.5038(8) 0.0605(6) 0.151(4) Uiso 1 1 d . . .
H192 H 0.1681 0.5520 0.0473 0.181 Uiso 1 1 calc R . .
C139 C 0.2054(7) 0.4545(8) 0.0349(7) 0.169(5) Uiso 1 1 d . . .
H193 H 0.2287 0.4682 0.0042 0.202 Uiso 1 1 calc R . .
C140 C 0.2076(6) 0.3855(8) 0.0551(6) 0.148(4) Uiso 1 1 d . . .
H194 H 0.2293 0.3486 0.0373 0.178 Uiso 1 1 calc R . .
C141 C 0.1783(5) 0.3737(7) 0.0997(5) 0.129(4) Uiso 1 1 d . . .
H195 H 0.1816 0.3274 0.1164 0.155 Uiso 1 1 calc R . .
C142 C 0.2813(6) 0.5170(7) 0.2407(5) 0.150(4) Uiso 1 1 d . . .
H196 H 0.2840 0.5454 0.2756 0.225 Uiso 1 1 calc R . .
H197 H 0.2812 0.4658 0.2501 0.225 Uiso 1 1 calc R . .
H198 H 0.2432 0.5292 0.2184 0.225 Uiso 1 1 calc R . .
C143 C 0.3402(5) 0.5348(6) 0.2042(5) 0.129(4) Uiso 1 1 d . . .
H199 H 0.3399 0.5877 0.2000 0.155 Uiso 1 1 calc R . .
H200 H 0.3766 0.5235 0.2298 0.155 Uiso 1 1 calc R . .
C144 C 0.3554(9) 0.5072(12) 0.1486(8) 0.237(8) Uiso 1 1 d . . .
H206 H 0.3167 0.5101 0.1243 0.284 Uiso 1 1 calc R . .
H207 H 0.3837 0.5430 0.1335 0.284 Uiso 1 1 calc R . .
C145 C 0.3790(8) 0.4447(9) 0.1381(7) 0.174(6) Uiso 1 1 d . . .
H208 H 0.3606 0.4101 0.1638 0.209 Uiso 1 1 calc R . .
H209 H 0.4233 0.4477 0.1502 0.209 Uiso 1 1 calc R . .
C146 C 0.3754(7) 0.4114(9) 0.0825(7) 0.196(6) Uiso 1 1 d . . .
H203 H 0.3965 0.3648 0.0846 0.294 Uiso 1 1 calc R . .
H204 H 0.3952 0.4426 0.0557 0.294 Uiso 1 1 calc R . .
H205 H 0.3321 0.4042 0.0696 0.294 Uiso 1 1 calc R . .

loop_
_atom_site_aniso_label
_atom_site_aniso_U_11
_atom_site_aniso_U_22
_atom_site_aniso_U_33
_atom_site_aniso_U_23
_atom_site_aniso_U_13
_atom_site_aniso_U_12
Nb1 0.02255(18) 0.02180(18) 0.01982(18) 0.00032(12) 0.00130(13) 0.00134(13)
Nb2 0.02057(18) 0.01938(17) 0.02342(18) 0.00003(12) -0.00020(13) -0.00163(12)
O1 0.0274(14) 0.0264(14) 0.0253(14) 0.0029(11) 0.0036(11) 0.0016(11)
O2 0.0299(15) 0.0300(14) 0.0233(14) 0.0056(11) 0.0044(12) -0.0020(12)
O3 0.0229(13) 0.0271(14) 0.0309(15) -0.0001(11) -0.0024(11) -0.0034(11)
O4 0.0391(16) 0.0246(14) 0.0287(15) 0.0016(11) -0.0028(13) -0.0061(12)
C1 0.036(2) 0.0222(19) 0.0239(19) -0.0011(14) 0.0083(17) 0.0019(16)
C2 0.039(2) 0.031(2) 0.026(2) 0.0005(16) 0.0041(18) -0.0032(18)
C3 0.058(3) 0.046(3) 0.023(2) -0.0052(19) 0.008(2) -0.019(2)
C4 0.059(3) 0.043(3) 0.031(2) -0.007(2) 0.018(2) -0.013(2)
C5 0.037(2) 0.033(2) 0.038(2) -0.0038(18) 0.015(2) -0.0030(19)
C6 0.032(2) 0.0246(19) 0.029(2) -0.0005(15) 0.0060(17) 0.0022(16)
C7 0.036(2) 0.027(2) 0.025(2) -0.0025(15) 0.0017(17) -0.0052(17)
C8 0.036(2) 0.059(3) 0.037(3) 0.005(2) 0.000(2) -0.013(2)
C9 0.051(3) 0.035(3) 0.073(4) -0.018(2) 0.024(3) -0.012(2)
C10 0.046(3) 0.041(3) 0.046(3) 0.008(2) -0.001(2) -0.001(2)
C11 0.034(2) 0.049(3) 0.039(3) 0.005(2) 0.002(2) -0.015(2)
C12 0.040(3) 0.034(3) 0.087(4) -0.001(3) 0.013(3) -0.008(2)
C13 0.067(4) 0.048(3) 0.081(4) -0.041(3) 0.035(3) -0.024(3)
C14 0.068(4) 0.095(5) 0.040(3) -0.014(3) 0.002(3) -0.044(4)
C15 0.045(3) 0.063(4) 0.058(3) 0.018(3) -0.012(3) -0.008(3)
C16 0.046(3) 0.043(3) 0.060(3) -0.012(2) 0.005(3) -0.003(2)
C17 0.087(5) 0.078(4) 0.039(3) -0.016(3) 0.034(3) -0.036(4)
C18 0.028(2) 0.0212(18) 0.032(2) 0.0006(15) 0.0098(17) -0.0012(15)
C19 0.038(2) 0.033(2) 0.049(3) 0.003(2) 0.003(2) 0.001(2)
C20 0.033(2) 0.035(2) 0.047(3) 0.000(2) -0.001(2) 0.0016(19)
C21 0.041(3) 0.044(3) 0.057(3) -0.002(2) 0.014(2) 0.001(2)
C22 0.054(3) 0.031(2) 0.055(3) 0.009(2) 0.007(3) 0.003(2)
C23 0.029(2) 0.038(3) 0.052(3) 0.001(2) -0.003(2) 0.0003(19)
C24 0.044(3) 0.032(2) 0.054(3) 0.000(2) 0.013(2) 0.005(2)
C25 0.031(2) 0.034(3) 0.086(4) -0.005(2) 0.017(3) -0.006(2)
C26 0.042(3) 0.039(3) 0.060(3) 0.003(2) 0.009(2) 0.012(2)
C27 0.031(2) 0.036(3) 0.104(5) -0.001(3) -0.002(3) 0.001(2)
C28 0.0229(18) 0.0283(19) 0.0196(18) 0.0026(14) 0.0017(15) 0.0021(15)
C29 0.0268(19) 0.0239(19) 0.029(2) 0.0039(15) -0.0019(16) 0.0022(16)
C30 0.036(2) 0.0248(19) 0.028(2) -0.0001(16) 0.0042(17) 0.0032(17)
C31 0.036(2) 0.030(2) 0.026(2) 0.0032(16) 0.0053(17) 0.0021(17)
C32 0.034(2) 0.026(2) 0.029(2) 0.0071(16) 0.0026(17) -0.0024(17)
C33 0.0276(19) 0.0258(19) 0.0231(19) -0.0003(15) -0.0010(16) -0.0014(16)
C34 0.028(2) 0.0246(19) 0.0246(19) 0.0025(15) -0.0010(16) -0.0018(16)
C53 0.049(3) 0.037(2) 0.035(2) 0.0047(19) 0.015(2) 0.004(2)
C54 0.0246(19) 0.0258(19) 0.028(2) 0.0019(15) 0.0035(16) -0.0009(15)
C55 0.0229(19) 0.028(2) 0.034(2) 0.0042(16) 0.0007(16) -0.0027(16)
C56 0.030(2) 0.0239(19) 0.032(2) 0.0016(16) 0.0022(17) -0.0017(16)
C57 0.029(2) 0.028(2) 0.026(2) 0.0044(15) 0.0035(16) -0.0008(16)
C58 0.028(2) 0.031(2) 0.043(3) 0.0040(18) 0.0089(19) 0.0053(17)
C59 0.043(3) 0.029(2) 0.034(2) -0.0013(17) 0.009(2) 0.0020(19)
C60 0.038(2) 0.026(2) 0.031(2) 0.0014(16) -0.0009(18) -0.0008(18)
C61 0.034(2) 0.0227(19) 0.036(2) -0.0003(16) 0.0019(18) -0.0020(17)
C62 0.032(2) 0.025(2) 0.033(2) 0.0058(16) 0.0044(17) 0.0019(16)
C63 0.030(2) 0.030(2) 0.042(3) 0.0079(18) 0.0014(19) 0.0040(17)
C64 0.027(2) 0.0170(17) 0.038(2) 0.0016(15) -0.0057(17) -0.0035(15)
C65 0.027(2) 0.025(2) 0.038(2) 0.0023(17) -0.0113(17) -0.0046(16)
C66 0.038(2) 0.033(2) 0.044(3) 0.0057(19) -0.017(2) -0.0088(19)
C67 0.036(2) 0.030(2) 0.050(3) -0.0010(19) -0.011(2) -0.0090(19)
C68 0.031(2) 0.029(2) 0.042(2) 0.0058(18) -0.0003(19) -0.0039(18)
C69 0.0213(19) 0.025(2) 0.043(2) 0.0043(17) -0.0031(17) 0.0005(15)
C70 0.042(2) 0.022(2) 0.037(2) 0.0004(17) -0.009(2) -0.0052(18)
C71 0.040(2) 0.027(2) 0.047(3) 0.0037(19) -0.009(2) 0.0040(19)
C72 0.058(3) 0.035(2) 0.044(3) 0.003(2) -0.017(2) -0.011(2)
C73 0.043(3) 0.035(2) 0.030(2) 0.0031(18) -0.0066(19) -0.0011(19)
C74 0.060(3) 0.026(2) 0.049(3) 0.005(2) -0.014(2) -0.002(2)
C75 0.066(4) 0.045(3) 0.061(4) 0.020(3) -0.025(3) -0.008(3)
C76 0.072(4) 0.046(3) 0.043(3) 0.012(2) -0.027(3) -0.013(3)
C77 0.083(4) 0.046(3) 0.027(2) 0.006(2) -0.017(3) -0.016(3)
C78 0.050(3) 0.042(3) 0.030(2) 0.0071(19) -0.010(2) -0.010(2)
C79 0.058(3) 0.034(2) 0.037(3) 0.0063(19) -0.009(2) -0.008(2)
C80 0.058(3) 0.037(3) 0.063(4) 0.002(2) -0.014(3) -0.018(2)
C81 0.0219(19) 0.029(2) 0.036(2) 0.0054(16) 0.0028(17) -0.0029(16)
C82 0.046(3) 0.034(2) 0.042(3) 0.000(2) 0.008(2) -0.010(2)
C83 0.050(3) 0.040(3) 0.050(3) 0.003(2) -0.001(2) 0.010(2)
C84 0.032(2) 0.043(3) 0.059(3) 0.002(2) 0.000(2) 0.002(2)
C85 0.047(3) 0.040(3) 0.040(3) -0.006(2) 0.012(2) -0.010(2)
C86 0.025(2) 0.073(4) 0.053(3) 0.008(3) 0.006(2) -0.002(2)
C87 0.046(3) 0.043(3) 0.057(3) 0.012(2) -0.002(2) 0.010(2)
C88 0.049(3) 0.044(3) 0.059(3) 0.001(2) 0.019(3) -0.013(2)
C89 0.028(2) 0.061(3) 0.056(3) 0.013(3) 0.011(2) 0.004(2)
C90 0.046(3) 0.049(3) 0.057(3) -0.008(3) 0.000(3) 0.007(2)
C91 0.029(2) 0.0231(19) 0.027(2) -0.0001(15) -0.0045(16) -0.0053(16)
C92 0.030(2) 0.0251(19) 0.028(2) 0.0020(15) -0.0048(16) -0.0025(16)
C93 0.031(2) 0.0232(19) 0.037(2) -0.0018(16) -0.0017(18) -0.0020(16)
C94 0.035(2) 0.029(2) 0.040(2) -0.0020(18) -0.0046(19) -0.0058(18)
C95 0.029(2) 0.036(2) 0.038(2) -0.0011(18) -0.0005(18) -0.0071(18)
C96 0.029(2) 0.027(2) 0.031(2) 0.0028(16) -0.0032(17) 0.0013(16)
C97 0.0254(19) 0.028(2) 0.031(2) 0.0000(16) -0.0009(16) -0.0030(16)
C116 0.045(3) 0.039(3) 0.058(3) -0.010(2) -0.005(2) -0.017(2)
C117 0.028(2) 0.031(2) 0.030(2) 0.0028(16) 0.0028(17) -0.0017(17)

loop_
_atom_type_symbol
_atom_type_description
_atom_type_scat_dispersion_real
_atom_type_scat_dispersion_imag
_atom_type_scat_source
Nb Nb -2.0727 0.6215 'International Tables Vol C Tables 4.2.6.8 and 6.1.1.4'
O O 0.0106 0.0060 'International Tables Vol C Tables 4.2.6.8 and 6.1.1.4'
C C 0.0033 0.0016 'International Tables Vol C Tables 4.2.6.8 and 6.1.1.4'
H H 0.0000 0.0000 'International Tables Vol C Tables 4.2.6.8 and 6.1.1.4'

loop_
_geom_angle_atom_site_label_1
_geom_angle_atom_site_label_2
_geom_angle_atom_site_label_3
_geom_angle
O1 Nb1 O2 117.09(12)
O1 Nb1 Nb2 121.43(8)
O2 Nb1 Nb2 121.44(9)
O1 Nb1 H1 84.7(14)
O2 Nb1 H1 158.2(14)
Nb2 Nb1 H1 36.8(14)
O1 Nb1 H2 107.5(18)
O2 Nb1 H2 106.8(18)
Nb2 Nb1 H2 57.6(18)
H1 Nb1 H2 64(2)
O1 Nb1 H3 158.0(12)
O2 Nb1 H3 84.7(12)
Nb2 Nb1 H3 36.7(12)
H1 Nb1 H3 73.5(19)
H2 Nb1 H3 65(2)
O1 Nb1 H4 108.5(15)
O2 Nb1 H4 109.2(15)
Nb2 Nb1 H4 49.7(15)
H1 Nb1 H4 60(2)
H2 Nb1 H4 107(2)
H3 Nb1 H4 58.0(19)
O4 Nb2 O3 116.92(12)
O4 Nb2 Nb1 120.88(9)
O3 Nb2 Nb1 122.18(9)
O4 Nb2 H1 111(2)
O3 Nb2 H1 106(2)
Nb1 Nb2 H1 54(2)
O4 Nb2 H3 104.2(16)
O3 Nb2 H3 110.7(16)
Nb1 Nb2 H3 54.1(16)
H1 Nb2 H3 109(3)
O4 Nb2 H4 85.6(12)
O3 Nb2 H4 157.5(12)
Nb1 Nb2 H4 35.3(12)
H1 Nb2 H4 63(2)
H3 Nb2 H4 61(2)
C1 O1 Nb1 154.6(2)
C28 O2 Nb1 155.4(3)
C64 O3 Nb2 157.2(3)
C91 O4 Nb2 157.8(3)
O1 C1 C2 120.8(4)
O1 C1 C6 117.8(4)
C2 C1 C6 121.4(4)
C3 C2 C1 115.4(4)
C3 C2 C7 116.2(4)
C1 C2 C7 128.4(4)
C4 C3 C2 124.1(4)
C4 C3 H5 117.9
C2 C3 H5 117.9
C5 C4 C3 117.4(4)
C5 C4 C17 120.8(5)
C3 C4 C17 121.7(5)
C4 C5 C6 123.0(4)
C4 C5 H6 118.5
C6 C5 H6 118.5
C5 C6 C1 116.7(4)
C5 C6 C18 118.8(4)
C1 C6 C18 124.4(4)
C8 C7 C2 115.8(4)
C8 C7 C10 106.9(4)
C2 C7 C10 111.1(4)
C8 C7 C9 107.1(4)
C2 C7 C9 107.8(4)
C10 C7 C9 107.8(4)
C7 C8 C11 111.9(4)
C7 C8 H7 109.2
C11 C8 H7 109.2
C7 C8 H8 109.2
C11 C8 H8 109.2
H7 C8 H8 107.9
C7 C9 C13 111.4(4)
C7 C9 H9 109.3
C13 C9 H9 109.3
C7 C9 H10 109.3
C13 C9 H10 109.3
H9 C9 H10 108.0
C7 C10 C15 110.8(4)
C7 C10 H11 109.5
C15 C10 H11 109.5
C7 C10 H12 109.5
C15 C10 H12 109.5
H11 C10 H12 108.1
C16 C11 C12 109.3(4)
C16 C11 C8 108.0(4)
C12 C11 C8 111.1(4)
C16 C11 H13 109.5
C12 C11 H13 109.5
C8 C11 H13 109.5
C13 C12 C11 108.5(4)
C13 C12 H14 110.0
C11 C12 H14 110.0
C13 C12 H15 110.0
C11 C12 H15 110.0
H14 C12 H15 108.4
C14 C13 C12 111.0(5)
C14 C13 C9 108.9(5)
C12 C13 C9 109.7(5)
C14 C13 H16 109.1
C12 C13 H16 109.1
C9 C13 H16 109.1
C13 C14 C15 109.5(4)
C13 C14 H17 109.8
C15 C14 H17 109.8
C13 C14 H18 109.8
C15 C14 H18 109.8
H17 C14 H18 108.2
C14 C15 C16 109.7(5)
C14 C15 C10 109.7(5)
C16 C15 C10 109.6(5)
C14 C15 H19 109.3
C16 C15 H19 109.3
C10 C15 H19 109.3
C11 C16 C15 109.3(4)
C11 C16 H20 109.8
C15 C16 H20 109.8
C11 C16 H21 109.8
C15 C16 H21 109.8
H20 C16 H21 108.3
C4 C17 H22 109.5
C4 C17 H23 109.5
H22 C17 H23 109.5
C4 C17 H24 109.5
H22 C17 H24 109.5
H23 C17 H24 109.5
C20 C18 C6 112.5(3)
C20 C18 C19 109.9(4)
C6 C18 C19 110.1(3)
C20 C18 C21 106.7(4)
C6 C18 C21 112.1(4)
C19 C18 C21 105.3(4)
C22 C19 C18 111.4(4)
C22 C19 H25 109.3
C18 C19 H25 109.3
C22 C19 H26 109.3
C18 C19 H26 109.3
H25 C19 H26 108.0
C18 C20 C24 110.9(4)
C18 C20 H27 109.5
C24 C20 H27 109.5
C18 C20 H28 109.5
C24 C20 H28 109.5
H27 C20 H28 108.0
C26 C21 C18 113.6(4)
C26 C21 H29 108.8
C18 C21 H29 108.8
C26 C21 H30 108.8
C18 C21 H30 108.8
H29 C21 H30 107.7
C23 C22 C27 110.5(4)
C23 C22 C19 106.9(4)
C27 C22 C19 107.8(5)
C23 C22 H31 110.5
C27 C22 H31 110.5
C19 C22 H31 110.5
C22 C23 C24 113.4(4)
C22 C23 H32 108.9
C24 C23 H32 108.9
C22 C23 H33 108.9
C24 C23 H33 108.9
H32 C23 H33 107.7
C25 C24 C23 111.6(4)
C25 C24 C20 107.2(4)
C23 C24 C20 105.8(4)
C25 C24 H34 110.7
C23 C24 H34 110.7
C20 C24 H34 110.7
C24 C25 C26 112.6(4)
C24 C25 H35 109.1
C26 C25 H35 109.1
C24 C25 H36 109.1
C26 C25 H36 109.1
H35 C25 H36 107.8
C25 C26 C27 111.0(5)
C25 C26 C21 106.5(4)
C27 C26 C21 106.3(5)
C25 C26 H37 110.9
C27 C26 H37 110.9
C21 C26 H37 110.9
C26 C27 C22 111.8(4)
C26 C27 H38 109.3
C22 C27 H38 109.3
C26 C27 H39 109.3
C22 C27 H39 109.3
H38 C27 H39 107.9
O2 C28 C29 120.4(3)
O2 C28 C33 118.3(3)
C29 C28 C33 121.3(4)
C30 C29 C28 115.7(4)
C30 C29 C34 117.5(4)
C28 C29 C34 126.7(4)
C31 C30 C29 124.0(4)
C31 C30 H40 118.0
C29 C30 H40 118.0
C32 C31 C30 117.2(4)
C32 C31 C53 122.0(4)
C30 C31 C53 120.8(4)
C31 C32 C33 122.7(4)
C31 C32 H41 118.6
C33 C32 H41 118.6
C32 C33 C28 117.2(4)
C32 C33 C54 119.5(3)
C28 C33 C54 123.2(3)
C46 C34 C45 114.8(8)
C46 C34 C35 136.6(6)
C45 C34 C35 65.1(6)
C45 C34 C37 138.3(7)
C35 C34 C37 111.5(5)
C46 C34 C29 111.2(5)
C45 C34 C29 106.6(6)
C35 C34 C29 109.7(4)
C37 C34 C29 112.8(4)
C46 C34 C36 70.8(6)
C45 C34 C36 46.4(6)
C35 C34 C36 106.8(4)
C37 C34 C36 104.6(4)
C29 C34 C36 111.2(4)
C46 C34 C44 105.7(7)
C45 C34 C44 104.6(7)
C37 C34 C44 71.5(5)
C29 C34 C44 113.8(5)
C36 C34 C44 132.3(6)
C34 C35 C38 111.6(5)
C34 C35 H42 109.3
C38 C35 H42 109.3
C34 C35 H43 109.3
C38 C35 H43 109.3
H42 C35 H43 108.0
C40 C36 C34 112.0(5)
C40 C36 H44 109.2
C34 C36 H44 109.2
C40 C36 H45 109.2
C34 C36 H45 109.2
H44 C36 H45 107.9
C34 C37 C42 111.0(5)
C34 C37 H46 109.4
C42 C37 H46 109.4
C34 C37 H47 109.4
C42 C37 H47 109.4
H46 C37 H47 108.0
C43 C38 C39 109.9(6)
C43 C38 C35 109.1(6)
C39 C38 C35 109.2(6)
C43 C38 H48 109.5
C39 C38 H48 109.5
C35 C38 H48 109.5
C40 C39 C38 109.4(6)
C40 C39 H49 109.8
C38 C39 H49 109.8
C40 C39 H50 109.8
C38 C39 H50 109.8
H49 C39 H50 108.2
C39 C40 C41 109.2(6)
C39 C40 C36 110.2(7)
C41 C40 C36 106.4(6)
C39 C40 H51 110.3
C41 C40 H51 110.3
C36 C40 H51 110.3
C42 C41 C40 110.0(7)
C42 C41 H52 109.7
C40 C41 H52 109.7
C42 C41 H53 109.7
C40 C41 H53 109.7
H52 C41 H53 108.2
C41 C42 C43 110.1(6)
C41 C42 C37 110.1(7)
C43 C42 C37 108.4(6)
C41 C42 H54 109.4
C43 C42 H54 109.4
C37 C42 H54 109.4
C38 C43 C42 110.5(6)
C38 C43 H55 109.5
C42 C43 H55 109.5
C38 C43 H56 109.5
C42 C43 H56 109.5
H55 C43 H56 108.1
C47 C44 C34 109.6(8)
C47 C44 H57 109.7
C34 C44 H57 109.7
C47 C44 H58 109.7
C34 C44 H58 109.7
H57 C44 H58 108.2
C34 C45 C49 111.6(10)
C34 C45 H59 109.3
C49 C45 H59 109.3
C34 C45 H60 109.3
C49 C45 H60 109.3
H59 C45 H60 108.0
C34 C46 C51 111.1(9)
C34 C46 H61 109.4
C51 C46 H61 109.4
C34 C46 H62 109.4
C51 C46 H62 109.4
H61 C46 H62 108.0
C52 C47 C48 109.8(10)
C52 C47 C44 105.4(10)
C48 C47 C44 108.8(11)
C52 C47 H63 110.9
C48 C47 H63 110.9
C44 C47 H63 110.9
C49 C48 C47 111.3(12)
C49 C48 H64 109.4
C47 C48 H64 109.4
C49 C48 H65 109.4
C47 C48 H65 109.4
H64 C48 H65 108.0
C48 C49 C50 112.5(12)
C48 C49 C45 105.2(11)
C50 C49 C45 105.6(12)
C48 C49 H66 111.1
C50 C49 H66 111.1
C45 C49 H66 111.1
C51 C50 C49 114.0(12)
C51 C50 H67 108.8
C49 C50 H67 108.8
C51 C50 H68 108.8
C49 C50 H68 108.8
H67 C50 H68 107.6
C50 C51 C52 109.3(12)
C50 C51 C46 106.7(12)
C52 C51 C46 108.2(12)
C50 C51 H69 110.9
C52 C51 H69 110.9
C46 C51 H69 110.9
C47 C52 C51 114.6(11)
C47 C52 H70 108.6
C51 C52 H70 108.6
C47 C52 H71 108.6
C51 C52 H71 108.6
H70 C52 H71 107.6
C31 C53 H72 109.5
C31 C53 H73 109.5
H72 C53 H73 109.5
C31 C53 H74 109.5
H72 C53 H74 109.5
H73 C53 H74 109.5
C56 C54 C33 114.0(3)
C56 C54 C57 106.4(3)
C33 C54 C57 111.0(3)
C56 C54 C55 109.4(3)
C33 C54 C55 109.5(3)
C57 C54 C55 106.3(3)
C58 C55 C54 111.3(3)
C58 C55 H75 109.4
C54 C55 H75 109.4
C58 C55 H76 109.4
C54 C55 H76 109.4
H75 C55 H76 108.0
C60 C56 C54 111.7(3)
C60 C56 H77 109.3
C54 C56 H77 109.3
C60 C56 H78 109.3
C54 C56 H78 109.3
H77 C56 H78 107.9
C62 C57 C54 112.1(3)
C62 C57 H79 109.2
C54 C57 H79 109.2
C62 C57 H80 109.2
C54 C57 H80 109.2
H79 C57 H80 107.9
C59 C58 C63 109.7(4)
C59 C58 C55 109.7(3)
C63 C58 C55 108.5(4)
C59 C58 H81 109.6
C63 C58 H81 109.6
C55 C58 H81 109.6
C58 C59 C60 110.1(4)
C58 C59 H82 109.6
C60 C59 H82 109.6
C58 C59 H83 109.6
C60 C59 H83 109.6
H82 C59 H83 108.2
C61 C60 C56 109.9(3)
C61 C60 C59 109.2(4)
C56 C60 C59 108.9(3)
C61 C60 H84 109.6
C56 C60 H84 109.6
C59 C60 H84 109.6
C60 C61 C62 109.2(3)
C60 C61 H85 109.8
C62 C61 H85 109.8
C60 C61 H86 109.8
C62 C61 H86 109.8
H85 C61 H86 108.3
C63 C62 C61 109.8(4)
C63 C62 C57 110.0(3)
C61 C62 C57 108.7(3)
C63 C62 H87 109.4
C61 C62 H87 109.4
C57 C62 H87 109.4
C62 C63 C58 109.5(3)
C62 C63 H88 109.8
C58 C63 H88 109.8
C62 C63 H89 109.8
C58 C63 H89 109.8
H88 C63 H89 108.2
O3 C64 C65 117.8(4)
O3 C64 C69 120.3(4)
C65 C64 C69 121.9(4)
C66 C65 C64 116.8(4)
C66 C65 C70 119.4(4)
C64 C65 C70 123.6(3)
C67 C66 C65 123.0(4)
C67 C66 H90 118.5
C65 C66 H90 118.5
C66 C67 C68 117.8(4)
C66 C67 C80 120.9(4)
C68 C67 C80 121.4(4)
C67 C68 C69 123.3(4)
C67 C68 H91 118.3
C69 C68 H91 118.3
C68 C69 C64 115.9(4)
C68 C69 C81 116.0(4)
C64 C69 C81 127.9(4)
C71 C70 C65 109.2(4)
C71 C70 C73 109.2(4)
C65 C70 C73 114.9(4)
C71 C70 C72 106.3(4)
C65 C70 C72 111.5(4)
C73 C70 C72 105.3(4)
C74 C71 C70 111.8(4)
C74 C71 H92 109.3
C70 C71 H92 109.3
C74 C71 H93 109.3
C70 C71 H93 109.3
H92 C71 H93 107.9
C76 C72 C70 112.0(4)
C76 C72 H94 109.2
C70 C72 H94 109.2
C76 C72 H95 109.2
C70 C72 H95 109.2
H94 C72 H95 107.9
C78 C73 C70 112.1(4)
C78 C73 H96 109.2
C70 C73 H96 109.2
C78 C73 H97 109.2
C70 C73 H97 109.2
H96 C73 H97 107.9
C79 C74 C71 109.5(4)
C79 C74 C75 109.2(5)
C71 C74 C75 109.0(4)
C79 C74 H98 109.7
C71 C74 H98 109.7
C75 C74 H98 109.7
C76 C75 C74 109.1(4)
C76 C75 H99 109.9
C74 C75 H99 109.9
C76 C75 H100 109.9
C74 C75 H100 109.9
H99 C75 H100 108.3
C75 C76 C77 110.5(5)
C75 C76 C72 109.4(5)
C77 C76 C72 109.5(4)
C75 C76 H101 109.2
C77 C76 H101 109.2
C72 C76 H101 109.2
C76 C77 C78 109.0(4)
C76 C77 H102 109.9
C78 C77 H102 109.9
C76 C77 H103 109.9
C78 C77 H103 109.9
H102 C77 H103 108.3
C77 C78 C79 109.8(4)
C77 C78 C73 109.0(4)
C79 C78 C73 108.7(4)
C77 C78 H104 109.8
C79 C78 H104 109.8
C73 C78 H104 109.8
C74 C79 C78 110.8(4)
C74 C79 H105 109.5
C78 C79 H105 109.5
C74 C79 H106 109.5
C78 C79 H106 109.5
H105 C79 H106 108.1
C67 C80 H107 109.5
C67 C80 H108 109.5
H107 C80 H108 109.5
C67 C80 H109 109.5
H107 C80 H109 109.5
H108 C80 H109 109.5
C83 C81 C82 106.9(4)
C83 C81 C84 108.7(4)
C82 C81 C84 104.9(4)
C83 C81 C69 111.2(4)
C82 C81 C69 116.1(3)
C84 C81 C69 108.6(4)
C85 C82 C81 113.3(4)
C85 C82 H110 108.9
C81 C82 H110 108.9
C85 C82 H111 108.9
C81 C82 H111 108.9
H110 C82 H111 107.7
C81 C83 C87 111.0(4)
C81 C83 H112 109.4
C87 C83 H112 109.4
C81 C83 H113 109.4
C87 C83 H113 109.4
H112 C83 H113 108.0
C81 C84 C89 112.5(4)
C81 C84 H114 109.1
C89 C84 H114 109.1
C81 C84 H115 109.1
C89 C84 H115 109.1
H114 C84 H115 107.8
C86 C85 C90 110.5(4)
C86 C85 C82 107.6(4)
C90 C85 C82 108.6(4)
C86 C85 H116 110.1
C90 C85 H116 110.1
C82 C85 H116 110.1
C85 C86 C87 112.1(4)
C85 C86 H117 109.2
C87 C86 H117 109.2
C85 C86 H118 109.2
C87 C86 H118 109.2
H117 C86 H118 107.9
C88 C87 C86 110.1(5)
C88 C87 C83 108.6(5)
C86 C87 C83 107.1(4)
C88 C87 H119 110.3
C86 C87 H119 110.3
C83 C87 H119 110.3
C87 C88 C89 111.9(4)
C87 C88 H120 109.2
C89 C88 H120 109.2
C87 C88 H121 109.2
C89 C88 H121 109.2
H120 C88 H121 107.9
C90 C89 C88 111.6(5)
C90 C89 C84 108.6(4)
C88 C89 C84 106.3(5)
C90 C89 H122 110.1
C88 C89 H122 110.1
C84 C89 H122 110.1
C89 C90 C85 109.7(4)
C89 C90 H123 109.7
C85 C90 H123 109.7
C89 C90 H124 109.7
C85 C90 H124 109.7
H123 C90 H124 108.2
O4 C91 C96 120.6(4)
O4 C91 C92 118.3(4)
C96 C91 C92 121.1(4)
C93 C92 C91 116.7(4)
C93 C92 C97 117.8(4)
C91 C92 C97 125.3(3)
C94 C93 C92 123.3(4)
C94 C93 H125 118.4
C92 C93 H125 118.4
C93 C94 C95 117.3(4)
C93 C94 C116 121.2(4)
C95 C94 C116 121.4(4)
C94 C95 C96 123.5(4)
C94 C95 H126 118.3
C96 C95 H126 118.3
C95 C96 C91 116.8(4)
C95 C96 C117 117.0(4)
C91 C96 C117 126.0(4)
C108 C97 C100 138.7(6)
C108 C97 C109 113.2(7)
C100 C97 C109 53.4(5)
C108 C97 C92 106.2(5)
C100 C97 C92 115.1(4)
C109 C97 C92 107.9(5)
C108 C97 C98 52.6(5)
C100 C97 C98 110.8(4)
C109 C97 C98 142.5(6)
C92 C97 C98 109.5(4)
C108 C97 C107 108.3(7)
C100 C97 C107 54.7(5)
C109 C97 C107 106.1(6)
C92 C97 C107 115.3(5)
C98 C97 C107 59.4(5)
C108 C97 C99 56.6(5)
C100 C97 C99 104.8(4)
C109 C97 C99 57.9(5)
C92 C97 C99 111.3(4)
C98 C97 C99 104.8(4)
C107 C97 C99 133.3(5)
C97 C98 C101 112.0(5)
C97 C98 H127 109.2
C101 C98 H127 109.2
C97 C98 H128 109.2
C101 C98 H128 109.2
H127 C98 H128 107.9
C103 C99 C97 113.5(6)
C103 C99 H129 108.9
C97 C99 H129 108.9
C103 C99 H130 108.9
C97 C99 H130 108.9
H129 C99 H130 107.7
C97 C100 C105 112.0(5)
C97 C100 H131 109.2
C105 C100 H131 109.2
C97 C100 H132 109.2
C105 C100 H132 109.2
H131 C100 H132 107.9
C106 C101 C102 109.7(8)
C106 C101 C98 108.0(8)
C102 C101 C98 109.0(7)
C106 C101 H133 110.0
C102 C101 H133 110.0
C98 C101 H133 110.0
C101 C102 C103 112.1(8)
C101 C102 H134 109.2
C103 C102 H134 109.2
C101 C102 H135 109.2
C103 C102 H135 109.2
H134 C102 H135 107.9
C102 C103 C104 109.3(9)
C102 C103 C99 108.2(9)
C104 C103 C99 106.1(9)
C102 C103 H136 111.0
C104 C103 H136 111.0
C99 C103 H136 111.0
C105 C104 C103 110.7(8)
C105 C104 H137 109.5
C103 C104 H137 109.5
C105 C104 H138 109.5
C103 C104 H138 109.5
H137 C104 H138 108.1
C104 C105 C100 109.2(7)
C104 C105 C106 110.6(7)
C100 C105 C106 107.6(8)
C104 C105 H139 109.8
C100 C105 H139 109.8
C106 C105 H139 109.8
C101 C106 C105 111.2(8)
C101 C106 H140 109.4
C105 C106 H140 109.4
C101 C106 H141 109.4
C105 C106 H141 109.4
H140 C106 H141 108.0
C97 C107 C110 109.1(9)
C97 C107 H142 109.9
C110 C107 H142 109.9
C97 C107 H143 109.9
C110 C107 H143 109.9
H142 C107 H143 108.3
C97 C108 C112 111.8(9)
C97 C108 H144 109.3
C112 C108 H144 109.3
C97 C108 H145 109.3
C112 C108 H145 109.3
H144 C108 H145 107.9
C97 C109 C114 108.7(8)
C97 C109 H146 110.0
C114 C109 H146 110.0
C97 C109 H147 110.0
C114 C109 H147 110.0
H146 C109 H147 108.3
C115 C110 C111 110.9(13)
C115 C110 C107 108.1(14)
C111 C110 C107 106.7(13)
C115 C110 H148 110.3
C111 C110 H148 110.3
C107 C110 H148 110.3
C112 C111 C110 111.6(13)
C112 C111 H149 109.3
C110 C111 H149 109.3
C112 C111 H150 109.3
C110 C111 H150 109.3
H149 C111 H150 108.0
C113 C112 C111 107.6(14)
C113 C112 C108 107.9(14)
C111 C112 C108 107.3(12)
C113 C112 H151 111.3
C111 C112 H151 111.3
C108 C112 H151 111.3
C114 C113 C112 114.2(16)
C114 C113 H152 108.7
C112 C113 H152 108.7
C114 C113 H153 108.7
C112 C113 H153 108.7
H152 C113 H153 107.6
C113 C114 C115 108.5(14)
C113 C114 C109 108.9(13)
C115 C114 C109 109.2(11)
C113 C114 H154 110.1
C115 C114 H154 110.1
C109 C114 H154 110.1
C110 C115 C114 111.9(13)
C110 C115 H155 109.2
C114 C115 H155 109.2
C110 C115 H156 109.2
C114 C115 H156 109.2
H155 C115 H156 107.9
C94 C116 H157 109.5
C94 C116 H158 109.5
H157 C116 H158 109.5
C94 C116 H159 109.5
H157 C116 H159 109.5
H158 C116 H159 109.5
C120 C117 C128 134.4(6)
C120 C117 C96 107.8(5)
C128 C117 C96 115.4(5)
C120 C117 C119 112.4(5)
C96 C117 C119 108.8(4)
C120 C117 C127 66.9(5)
C128 C117 C127 109.8(6)
C96 C117 C127 108.7(5)
C119 C117 C127 140.3(6)
C120 C117 C118 107.6(5)
C128 C117 C118 66.2(5)
C96 C117 C118 115.5(4)
C119 C117 C118 104.7(5)
C127 C117 C118 46.0(5)
C128 C117 C129 106.2(6)
C96 C117 C129 112.8(5)
C119 C117 C129 73.4(5)
C127 C117 C129 103.2(6)
C118 C117 C129 129.0(5)
C121 C118 C117 111.1(7)
C121 C118 H160 109.4
C117 C118 H160 109.4
C121 C118 H161 109.4
C117 C118 H161 109.4
H160 C118 H161 108.0
C123 C119 C117 109.3(7)
C123 C119 H162 109.8
C117 C119 H162 109.8
C123 C119 H163 109.8
C117 C119 H163 109.8
H162 C119 H163 108.3
C117 C120 C125 113.0(7)
C117 C120 H164 109.0
C125 C120 H164 109.0
C117 C120 H165 109.0
C125 C120 H165 109.0
H164 C120 H165 107.8
C122 C121 C126 110.3(10)
C122 C121 C118 106.1(9)
C126 C121 C118 111.6(10)
C122 C121 H166 109.6
C126 C121 H166 109.6
C118 C121 H166 109.6
C121 C122 C123 111.8(10)
C121 C122 H167 109.3
C123 C122 H167 109.3
C121 C122 H168 109.3
C123 C122 H168 109.3
H167 C122 H168 107.9
C124 C123 C119 109.1(9)
C124 C123 C122 108.2(9)
C119 C123 C122 108.1(9)
C124 C123 H169 110.5
C119 C123 H169 110.5
C122 C123 H169 110.5
C123 C124 C125 112.1(9)
C123 C124 H170 109.2
C125 C124 H170 109.2
C123 C124 H171 109.2
C125 C124 H171 109.2
H170 C124 H171 107.9
C126 C125 C120 108.4(8)
C126 C125 C124 107.8(8)
C120 C125 C124 107.8(8)
C126 C125 H172 110.9
C120 C125 H172 110.9
C124 C125 H172 110.9
C121 C126 C125 110.5(9)
C121 C126 H173 109.5
C125 C126 H173 109.5
C121 C126 H174 109.5
C125 C126 H174 109.5
H173 C126 H174 108.1
C130 C127 C117 112.3(7)
C130 C127 H175 109.2
C117 C127 H175 109.2
C130 C127 H176 109.2
C117 C127 H176 109.2
H175 C127 H176 107.9
C117 C128 C132 113.9(8)
C117 C128 H177 108.8
C132 C128 H177 108.8
C117 C128 H178 108.8
C132 C128 H178 108.8
H177 C128 H178 107.7
C134 C129 C117 112.9(7)
C134 C129 H179 109.0
C117 C129 H179 109.0
C134 C129 H180 109.0
C117 C129 H180 109.0
H179 C129 H180 107.8
C135 C130 C131 107.9(9)
C135 C130 C127 109.7(8)
C131 C130 C127 107.2(9)
C135 C130 H181 110.6
C131 C130 H181 110.6
C127 C130 H181 110.6
C130 C131 C132 112.4(10)
C130 C131 H182 109.1
C132 C131 H182 109.1
C130 C131 H183 109.1
C132 C131 H183 109.1
H182 C131 H183 107.9
C133 C132 C131 110.6(11)
C133 C132 C128 111.2(12)
C131 C132 C128 102.9(10)
C133 C132 H184 110.6
C131 C132 H184 110.6
C128 C132 H184 110.6
C132 C133 C134 111.5(10)
C132 C133 H185 109.3
C134 C133 H185 109.3
C132 C133 H186 109.3
C134 C133 H186 109.3
H185 C133 H186 108.0
C135 C134 C129 109.5(10)
C135 C134 C133 107.9(9)
C129 C134 C133 108.5(9)
C135 C134 H187 110.3
C129 C134 H187 110.3
C133 C134 H187 110.3
C134 C135 C130 111.7(9)
C134 C135 H188 109.3
C130 C135 H188 109.3
C134 C135 H189 109.3
C130 C135 H189 109.3
H188 C135 H189 107.9
C137 C136 C141 121.1(13)
C137 C136 H190 119.4
C141 C136 H190 119.4
C138 C137 C136 116.4(14)
C138 C137 H191 121.8
C136 C137 H191 121.8
C137 C138 C139 123.2(15)
C137 C138 H192 118.4
C139 C138 H192 118.4
C140 C139 C138 118.4(16)
C140 C139 H193 120.8
C138 C139 H193 120.8
C141 C140 C139 116.0(15)
C141 C140 H194 122.0
C139 C140 H194 122.0
C140 C141 C136 123.9(14)
C140 C141 H195 118.1
C136 C141 H195 118.1
C143 C142 H196 109.5
C143 C142 H197 109.5
H196 C142 H197 109.5
C143 C142 H198 109.5
H196 C142 H198 109.5
H197 C142 H198 109.5
C144 C143 C142 129.5(13)
C144 C143 H199 104.9
C142 C143 H199 104.9
C144 C143 H200 104.9
C142 C143 H200 104.9
H199 C143 H200 105.8
C145 C144 C143 126.8(19)
C145 C144 H206 105.6
C143 C144 H206 105.6
C145 C144 H207 105.6
C143 C144 H207 105.6
H206 C144 H207 106.1
C144 C145 C146 123.8(18)
C144 C145 H208 106.4
C146 C145 H208 106.4
C144 C145 H209 106.4
C146 C145 H209 106.4
H208 C145 H209 106.5
C145 C146 H203 109.5
C145 C146 H204 109.5
H203 C146 H204 109.5
C145 C146 H205 109.5
H203 C146 H205 109.5
H204 C146 H205 109.5

loop_
_geom_bond_atom_site_label_1
_geom_bond_atom_site_label_2
_geom_bond_distance
Nb1 O1 1.912(3)
Nb1 O2 1.915(3)
Nb1 Nb2 2.6674(5)
Nb1 H1 2.17(6)
Nb1 H2 1.68(5)
Nb1 H3 2.16(4)
Nb1 H4 1.55(4)
Nb2 O4 1.901(3)
Nb2 O3 1.906(3)
Nb2 H1 1.60(5)
Nb2 H3 1.60(5)
Nb2 H4 2.04(4)
O1 C1 1.380(5)
O2 C28 1.381(5)
O3 C64 1.384(5)
O4 C91 1.381(5)
C1 C2 1.415(6)
C1 C6 1.429(6)
C2 C3 1.400(6)
C2 C7 1.533(6)
C3 C4 1.387(7)
C3 H5 0.9500
C4 C5 1.375(7)
C4 C17 1.504(7)
C5 C6 1.396(6)
C5 H6 0.9500
C6 C18 1.537(6)
C7 C8 1.530(6)
C7 C10 1.535(6)
C7 C9 1.542(6)
C8 C11 1.547(6)
C8 H7 0.9900
C8 H8 0.9900
C9 C13 1.549(7)
C9 H9 0.9900
C9 H10 0.9900
C10 C15 1.543(7)
C10 H11 0.9900
C10 H12 0.9900
C11 C16 1.515(7)
C11 C12 1.517(7)
C11 H13 1.0000
C12 C13 1.510(8)
C12 H14 0.9900
C12 H15 0.9900
C13 C14 1.498(10)
C13 H16 1.0000
C14 C15 1.507(9)
C14 H17 0.9900
C14 H18 0.9900
C15 C16 1.522(8)
C15 H19 1.0000
C16 H20 0.9900
C16 H21 0.9900
C17 H22 0.9800
C17 H23 0.9800
C17 H24 0.9800
C18 C20 1.524(6)
C18 C19 1.552(6)
C18 C21 1.554(6)
C19 C22 1.542(7)
C19 H25 0.9900
C19 H26 0.9900
C20 C24 1.585(7)
C20 H27 0.9900
C20 H28 0.9900
C21 C26 1.548(8)
C21 H29 0.9900
C21 H30 0.9900
C22 C23 1.500(7)
C22 C27 1.518(7)
C22 H31 1.0000
C23 C24 1.501(7)
C23 H32 0.9900
C23 H33 0.9900
C24 C25 1.495(7)
C24 H34 1.0000
C25 C26 1.503(7)
C25 H35 0.9900
C25 H36 0.9900
C26 C27 1.510(8)
C26 H37 1.0000
C27 H38 0.9900
C27 H39 0.9900
C28 C29 1.412(5)
C28 C33 1.419(5)
C29 C30 1.399(6)
C29 C34 1.546(5)
C30 C31 1.384(6)
C30 H40 0.9500
C31 C32 1.383(6)
C31 C53 1.506(6)
C32 C33 1.389(6)
C32 H41 0.9500
C33 C54 1.547(5)
C34 C46 1.489(12)
C34 C45 1.500(14)
C34 C35 1.505(8)
C34 C37 1.526(8)
C34 C36 1.587(8)
C34 C44 1.637(13)
C35 C38 1.545(10)
C35 H42 0.9900
C35 H43 0.9900
C36 C40 1.554(10)
C36 H44 0.9900
C36 H45 0.9900
C37 C42 1.547(10)
C37 H46 0.9900
C37 H47 0.9900
C38 C43 1.516(10)
C38 C39 1.538(10)
C38 H48 1.0000
C39 C40 1.526(11)
C39 H49 0.9900
C39 H50 0.9900
C40 C41 1.549(11)
C40 H51 1.0000
C41 C42 1.513(11)
C41 H52 0.9900
C41 H53 0.9900
C42 C43 1.517(10)
C42 H54 1.0000
C43 H55 0.9900
C43 H56 0.9900
C44 C47 1.582(17)
C44 H57 0.9900
C44 H58 0.9900
C45 C49 1.590(19)
C45 H59 0.9900
C45 H60 0.9900
C46 C51 1.563(19)
C46 H61 0.9900
C46 H62 0.9900
C47 C52 1.494(17)
C47 C48 1.529(18)
C47 H63 1.0000
C48 C49 1.50(2)
C48 H64 0.9900
C48 H65 0.9900
C49 C50 1.55(2)
C49 H66 1.0000
C50 C51 1.45(2)
C50 H67 0.9900
C50 H68 0.9900
C51 C52 1.523(19)
C51 H69 1.0000
C52 H70 0.9900
C52 H71 0.9900
C53 H72 0.9800
C53 H73 0.9800
C53 H74 0.9800
C54 C56 1.537(6)
C54 C57 1.548(5)
C54 C55 1.552(5)
C55 C58 1.547(6)
C55 H75 0.9900
C55 H76 0.9900
C56 C60 1.536(6)
C56 H77 0.9900
C56 H78 0.9900
C57 C62 1.541(6)
C57 H79 0.9900
C57 H80 0.9900
C58 C59 1.519(6)
C58 C63 1.535(6)
C58 H81 1.0000
C59 C60 1.540(6)
C59 H82 0.9900
C59 H83 0.9900
C60 C61 1.529(6)
C60 H84 1.0000
C61 C62 1.530(6)
C61 H85 0.9900
C61 H86 0.9900
C62 C63 1.517(6)
C62 H87 1.0000
C63 H88 0.9900
C63 H89 0.9900
C64 C65 1.409(6)
C64 C69 1.417(6)
C65 C66 1.393(6)
C65 C70 1.541(6)
C66 C67 1.381(7)
C66 H90 0.9500
C67 C68 1.381(6)
C67 C80 1.517(6)
C68 C69 1.401(6)
C68 H91 0.9500
C69 C81 1.552(6)
C70 C71 1.540(6)
C70 C73 1.546(7)
C70 C72 1.561(6)
C71 C74 1.537(6)
C71 H92 0.9900
C71 H93 0.9900
C72 C76 1.534(7)
C72 H94 0.9900
C72 H95 0.9900
C73 C78 1.539(6)
C73 H96 0.9900
C73 H97 0.9900
C74 C79 1.515(7)
C74 C75 1.542(7)
C74 H98 1.0000
C75 C76 1.521(8)
C75 H99 0.9900
C75 H100 0.9900
C76 C77 1.524(9)
C76 H101 1.0000
C77 C78 1.524(6)
C77 H102 0.9900
C77 H103 0.9900
C78 C79 1.530(7)
C78 H104 1.0000
C79 H105 0.9900
C79 H106 0.9900
C80 H107 0.9800
C80 H108 0.9800
C80 H109 0.9800
C81 C83 1.535(6)
C81 C82 1.546(6)
C81 C84 1.550(6)
C82 C85 1.533(7)
C82 H110 0.9900
C82 H111 0.9900
C83 C87 1.567(7)
C83 H112 0.9900
C83 H113 0.9900
C84 C89 1.565(8)
C84 H114 0.9900
C84 H115 0.9900
C85 C86 1.495(7)
C85 C90 1.531(7)
C85 H116 1.0000
C86 C87 1.508(8)
C86 H117 0.9900
C86 H118 0.9900
C87 C88 1.508(7)
C87 H119 1.0000
C88 C89 1.510(7)
C88 H120 0.9900
C88 H121 0.9900
C89 C90 1.499(8)
C89 H122 1.0000
C90 H123 0.9900
C90 H124 0.9900
C91 C96 1.416(6)
C91 C92 1.417(6)
C92 C93 1.403(5)
C92 C97 1.541(6)
C93 C94 1.378(6)
C93 H125 0.9500
C94 C95 1.383(6)
C94 C116 1.506(6)
C95 C96 1.394(6)
C95 H126 0.9500
C96 C117 1.537(6)
C97 C108 1.479(11)
C97 C100 1.526(8)
C97 C109 1.536(11)
C97 C98 1.542(7)
C97 C107 1.569(12)
C97 C99 1.590(8)
C98 C101 1.547(11)
C98 H127 0.9900
C98 H128 0.9900
C99 C103 1.551(14)
C99 H129 0.9900
C99 H130 0.9900
C100 C105 1.540(11)
C100 H131 0.9900
C100 H132 0.9900
C101 C106 1.509(13)
C101 C102 1.510(12)
C101 H133 1.0000
C102 C103 1.522(15)
C102 H134 0.9900
C102 H135 0.9900
C103 C104 1.544(15)
C103 H136 1.0000
C104 C105 1.511(12)
C104 H137 0.9900
C104 H138 0.9900
C105 C106 1.547(13)
C105 H139 1.0000
C106 H140 0.9900
C106 H141 0.9900
C107 C110 1.60(2)
C107 H142 0.9900
C107 H143 0.9900
C108 C112 1.550(19)
C108 H144 0.9900
C108 H145 0.9900
C109 C114 1.560(17)
C109 H146 0.9900
C109 H147 0.9900
C110 C115 1.47(2)
C110 C111 1.52(2)
C110 H148 1.0000
C111 C112 1.52(2)
C111 H149 0.9900
C111 H150 0.9900
C112 C113 1.51(3)
C112 H151 1.0000
C113 C114 1.48(3)
C113 H152 0.9900
C113 H153 0.9900
C114 C115 1.51(2)
C114 H154 1.0000
C115 H155 0.9900
C115 H156 0.9900
C116 H157 0.9800
C116 H158 0.9800
C116 H159 0.9800
C117 C120 1.488(10)
C117 C128 1.493(11)
C117 C119 1.555(9)
C117 C127 1.555(10)
C117 C118 1.577(9)
C117 C129 1.595(11)
C118 C121 1.528(14)
C118 H160 0.9900
C118 H161 0.9900
C119 C123 1.543(14)
C119 H162 0.9900
C119 H163 0.9900
C120 C125 1.545(13)
C120 H164 0.9900
C120 H165 0.9900
C121 C122 1.469(16)
C121 C126 1.523(15)
C121 H166 1.0000
C122 C123 1.559(16)
C122 H167 0.9900
C122 H168 0.9900
C123 C124 1.525(15)
C123 H169 1.0000
C124 C125 1.546(14)
C124 H170 0.9900
C124 H171 0.9900
C125 C126 1.524(14)
C125 H172 1.0000
C126 H173 0.9900
C126 H174 0.9900
C127 C130 1.535(14)
C127 H175 0.9900
C127 H176 0.9900
C128 C132 1.574(17)
C128 H177 0.9900
C128 H178 0.9900
C129 C134 1.528(14)
C129 H179 0.9900
C129 H180 0.9900
C130 C135 1.516(15)
C130 C131 1.531(16)
C130 H181 1.0000
C131 C132 1.546(18)
C131 H182 0.9900
C131 H183 0.9900
C132 C133 1.437(18)
C132 H184 1.0000
C133 C134 1.558(16)
C133 H185 0.9900
C133 H186 0.9900
C134 C135 1.498(14)
C134 H187 1.0000
C135 H188 0.9900
C135 H189 0.9900
C136 C137 1.330(15)
C136 C141 1.335(14)
C136 H190 0.9500
C137 C138 1.284(15)
C137 H191 0.9500
C138 C139 1.383(17)
C138 H192 0.9500
C139 C140 1.371(16)
C139 H193 0.9500
C140 C141 1.287(14)
C140 H194 0.9500
C141 H195 0.9500
C142 C143 1.627(15)
C142 H196 0.9800
C142 H197 0.9800
C142 H198 0.9800
C143 C144 1.473(19)
C143 H199 0.9900
C143 H200 0.9900
C144 C145 1.30(2)
C144 H206 0.9900
C144 H207 0.9900
C145 C146 1.454(18)
C145 H208 0.9900
C145 H209 0.9900
C146 H203 0.9800
C146 H204 0.9800
C146 H205 0.9800

loop_
_geom_torsion_atom_site_label_1
_geom_torsion_atom_site_label_2
_geom_torsion_atom_site_label_3
_geom_torsion_atom_site_label_4
_geom_torsion
O1 Nb1 Nb2 O4 -91.56(14)
O2 Nb1 Nb2 O4 85.96(14)
O1 Nb1 Nb2 O3 89.73(14)
O2 Nb1 Nb2 O3 -92.75(14)
O2 Nb1 O1 C1 -148.5(6)
Nb2 Nb1 O1 C1 29.1(6)
O1 Nb1 O2 C28 -143.8(6)
Nb2 Nb1 O2 C28 38.6(6)
O4 Nb2 O3 C64 149.3(7)
Nb1 Nb2 O3 C64 -32.0(7)
O3 Nb2 O4 C91 140.4(7)
Nb1 Nb2 O4 C91 -38.4(8)
Nb1 O1 C1 C2 -82.1(7)
Nb1 O1 C1 C6 97.1(6)
O1 C1 C2 C3 163.5(4)
C6 C1 C2 C3 -15.6(6)
O1 C1 C2 C7 -20.3(6)
C6 C1 C2 C7 160.6(4)
C1 C2 C3 C4 7.5(7)
C7 C2 C3 C4 -169.2(5)
C2 C3 C4 C5 3.8(8)
C2 C3 C4 C17 -178.3(5)
C3 C4 C5 C6 -7.7(7)
C17 C4 C5 C6 174.5(5)
C4 C5 C6 C1 -0.2(7)
C4 C5 C6 C18 177.8(4)
O1 C1 C6 C5 -166.8(4)
C2 C1 C6 C5 12.4(6)
O1 C1 C6 C18 15.4(6)
C2 C1 C6 C18 -165.5(4)
C3 C2 C7 C8 166.7(4)
C1 C2 C7 C8 -9.4(7)
C3 C2 C7 C10 -71.1(5)
C1 C2 C7 C10 112.8(5)
C3 C2 C7 C9 46.9(6)
C1 C2 C7 C9 -129.3(5)
C2 C7 C8 C11 -176.2(4)
C10 C7 C8 C11 59.4(5)
C9 C7 C8 C11 -56.0(5)
C8 C7 C9 C13 57.8(6)
C2 C7 C9 C13 -177.0(5)
C10 C7 C9 C13 -56.9(6)
C8 C7 C10 C15 -58.2(5)
C2 C7 C10 C15 174.6(4)
C9 C7 C10 C15 56.7(5)
C7 C8 C11 C16 -61.4(6)
C7 C8 C11 C12 58.4(6)
C16 C11 C12 C13 60.3(6)
C8 C11 C12 C13 -58.9(6)
C11 C12 C13 C14 -60.2(6)
C11 C12 C13 C9 60.2(6)
C7 C9 C13 C14 59.9(6)
C7 C9 C13 C12 -61.7(7)
C12 C13 C14 C15 59.6(6)
C9 C13 C14 C15 -61.2(6)
C13 C14 C15 C16 -58.6(6)
C13 C14 C15 C10 61.8(6)
C7 C10 C15 C14 -60.1(6)
C7 C10 C15 C16 60.4(6)
C12 C11 C16 C15 -60.5(5)
C8 C11 C16 C15 60.5(6)
C14 C15 C16 C11 59.6(6)
C10 C15 C16 C11 -60.9(6)
C5 C6 C18 C20 110.2(4)
C1 C6 C18 C20 -72.0(5)
C5 C6 C18 C19 -126.8(4)
C1 C6 C18 C19 51.0(5)
C5 C6 C18 C21 -10.0(5)
C1 C6 C18 C21 167.8(4)
C20 C18 C19 C22 -56.0(5)
C6 C18 C19 C22 179.5(4)
C21 C18 C19 C22 58.5(5)
C6 C18 C20 C24 179.2(4)
C19 C18 C20 C24 56.1(5)
C21 C18 C20 C24 -57.5(5)
C20 C18 C21 C26 57.9(5)
C6 C18 C21 C26 -178.5(4)
C19 C18 C21 C26 -58.9(5)
C18 C19 C22 C23 57.5(5)
C18 C19 C22 C27 -61.4(5)
C27 C22 C23 C24 53.2(6)
C19 C22 C23 C24 -63.9(5)
C22 C23 C24 C25 -52.6(6)
C22 C23 C24 C20 63.7(5)
C18 C20 C24 C25 60.8(5)
C18 C20 C24 C23 -58.4(5)
C23 C24 C25 C26 52.7(7)
C20 C24 C25 C26 -62.7(6)
C24 C25 C26 C27 -54.2(7)
C24 C25 C26 C21 61.1(6)
C18 C21 C26 C25 -58.4(5)
C18 C21 C26 C27 60.1(5)
C25 C26 C27 C22 54.9(6)
C21 C26 C27 C22 -60.5(6)
C23 C22 C27 C26 -54.2(6)
C19 C22 C27 C26 62.4(6)
Nb1 O2 C28 C29 -91.1(7)
Nb1 O2 C28 C33 88.1(7)
O2 C28 C29 C30 165.0(4)
C33 C28 C29 C30 -14.1(6)
O2 C28 C29 C34 -19.7(6)
C33 C28 C29 C34 161.2(4)
C28 C29 C30 C31 3.2(6)
C34 C29 C30 C31 -172.6(4)
C29 C30 C31 C32 7.6(7)
C29 C30 C31 C53 -171.7(4)
C30 C31 C32 C33 -7.9(6)
C53 C31 C32 C33 171.3(4)
C31 C32 C33 C28 -2.4(6)
C31 C32 C33 C54 174.8(4)
O2 C28 C33 C32 -165.2(4)
C29 C28 C33 C32 13.9(6)
O2 C28 C33 C54 17.7(6)
C29 C28 C33 C54 -163.2(4)
C30 C29 C34 C46 -70.0(7)
C28 C29 C34 C46 114.8(7)
C30 C29 C34 C45 55.9(7)
C28 C29 C34 C45 -119.3(7)
C30 C29 C34 C35 124.9(5)
C28 C29 C34 C35 -50.4(6)
C30 C29 C34 C37 -110.3(5)
C28 C29 C34 C37 74.5(6)
C30 C29 C34 C36 6.9(5)
C28 C29 C34 C36 -168.3(4)
C30 C29 C34 C44 170.7(6)
C28 C29 C34 C44 -4.5(7)
C46 C34 C35 C38 20.1(11)
C45 C34 C35 C38 -80.5(8)
C37 C34 C35 C38 54.1(7)
C29 C34 C35 C38 179.8(5)
C36 C34 C35 C38 -59.6(6)
C44 C34 C35 C38 75.6(8)
C46 C34 C36 C40 -78.0(7)
C45 C34 C36 C40 82.9(9)
C35 C34 C36 C40 56.3(7)
C37 C34 C36 C40 -62.0(6)
C29 C34 C36 C40 175.9(5)
C44 C34 C36 C40 16.1(10)
C46 C34 C37 C42 85.6(10)
C45 C34 C37 C42 21.3(12)
C35 C34 C37 C42 -55.0(7)
C29 C34 C37 C42 -178.9(5)
C36 C34 C37 C42 60.1(6)
C44 C34 C37 C42 -70.2(7)
C34 C35 C38 C43 -56.5(8)
C34 C35 C38 C39 63.6(7)
C43 C38 C39 C40 59.4(9)
C35 C38 C39 C40 -60.3(8)
C38 C39 C40 C41 -59.1(9)
C38 C39 C40 C36 57.4(8)
C34 C36 C40 C39 -56.4(8)
C34 C36 C40 C41 61.9(7)
C39 C40 C41 C42 59.3(9)
C36 C40 C41 C42 -59.6(8)
C40 C41 C42 C43 -58.8(9)
C40 C41 C42 C37 60.7(8)
C34 C37 C42 C41 -62.5(8)
C34 C37 C42 C43 58.0(7)
C39 C38 C43 C42 -58.9(9)
C35 C38 C43 C42 60.8(8)
C41 C42 C43 C38 58.9(9)
C37 C42 C43 C38 -61.6(8)
C46 C34 C44 C47 63.0(10)
C45 C34 C44 C47 -58.6(11)
C35 C34 C44 C47 -80.9(10)
C37 C34 C44 C47 78.0(9)
C29 C34 C44 C47 -174.6(7)
C36 C34 C44 C47 -15.1(13)
C46 C34 C45 C49 -51.2(13)
C35 C34 C45 C49 80.7(10)
C37 C34 C45 C49 -14.3(16)
C29 C34 C45 C49 -174.9(9)
C36 C34 C45 C49 -71.2(10)
C44 C34 C45 C49 64.2(11)
C45 C34 C46 C51 53.2(12)
C35 C34 C46 C51 -26.1(14)
C37 C34 C46 C51 -85.5(12)
C29 C34 C46 C51 174.4(8)
C36 C34 C46 C51 68.3(9)
C44 C34 C46 C51 -61.6(11)
C34 C44 C47 C52 -60.4(12)
C34 C44 C47 C48 57.3(12)
C52 C47 C48 C49 53.1(16)
C44 C47 C48 C49 -61.7(15)
C47 C48 C49 C50 -51.0(17)
C47 C48 C49 C45 63.5(14)
C34 C45 C49 C48 -67.8(13)
C34 C45 C49 C50 51.4(14)
C48 C49 C50 C51 52.1(18)
C45 C49 C50 C51 -62.1(16)
C49 C50 C51 C52 -51.8(18)
C49 C50 C51 C46 64.9(15)
C34 C46 C51 C50 -57.3(14)
C34 C46 C51 C52 60.1(13)
C48 C47 C52 C51 -56.5(16)
C44 C47 C52 C51 60.5(14)
C50 C51 C52 C47 56.0(17)
C46 C51 C52 C47 -59.8(15)
C32 C33 C54 C56 110.8(4)
C28 C33 C54 C56 -72.2(5)
C32 C33 C54 C57 -9.3(5)
C28 C33 C54 C57 167.8(4)
C32 C33 C54 C55 -126.4(4)
C28 C33 C54 C55 50.7(5)
C56 C54 C55 C58 -55.2(4)
C33 C54 C55 C58 179.3(3)
C57 C54 C55 C58 59.3(4)
C33 C54 C56 C60 179.2(3)
C57 C54 C56 C60 -58.1(4)
C55 C54 C56 C60 56.3(4)
C56 C54 C57 C62 58.9(4)
C33 C54 C57 C62 -176.6(3)
C55 C54 C57 C62 -57.5(4)
C54 C55 C58 C59 57.8(4)
C54 C55 C58 C63 -62.1(4)
C63 C58 C59 C60 58.9(4)
C55 C58 C59 C60 -60.2(4)
C54 C56 C60 C61 60.5(4)
C54 C56 C60 C59 -59.1(4)
C58 C59 C60 C61 -59.4(4)
C58 C59 C60 C56 60.7(4)
C56 C60 C61 C62 -59.7(4)
C59 C60 C61 C62 59.7(4)
C60 C61 C62 C63 -60.9(4)
C60 C61 C62 C57 59.5(4)
C54 C57 C62 C63 59.2(4)
C54 C57 C62 C61 -61.0(4)
C61 C62 C63 C58 60.3(5)
C57 C62 C63 C58 -59.3(5)
C59 C58 C63 C62 -59.3(5)
C55 C58 C63 C62 60.5(5)
Nb2 O3 C64 C65 -93.7(7)
Nb2 O3 C64 C69 86.1(8)
O3 C64 C65 C66 167.8(4)
C69 C64 C65 C66 -12.0(6)
O3 C64 C65 C70 -17.1(6)
C69 C64 C65 C70 163.2(4)
C64 C65 C66 C67 3.0(7)
C70 C65 C66 C67 -172.3(5)
C65 C66 C67 C68 5.0(7)
C65 C66 C67 C80 -176.7(5)
C66 C67 C68 C69 -4.7(7)
C80 C67 C68 C69 177.1(5)
C67 C68 C69 C64 -3.7(6)
C67 C68 C69 C81 172.2(4)
O3 C64 C69 C68 -167.5(4)
C65 C64 C69 C68 12.2(6)
O3 C64 C69 C81 17.2(6)
C65 C64 C69 C81 -163.0(4)
C66 C65 C70 C71 119.3(5)
C64 C65 C70 C71 -55.7(6)
C66 C65 C70 C73 -117.5(5)
C64 C65 C70 C73 67.4(6)
C66 C65 C70 C72 2.1(6)
C64 C65 C70 C72 -172.9(4)
C65 C70 C71 C74 -178.7(4)
C73 C70 C71 C74 54.9(5)
C72 C70 C71 C74 -58.3(5)
C71 C70 C72 C76 57.7(6)
C65 C70 C72 C76 176.7(4)
C73 C70 C72 C76 -58.1(5)
C71 C70 C73 C78 -55.1(5)
C65 C70 C73 C78 -178.3(4)
C72 C70 C73 C78 58.7(5)
C70 C71 C74 C79 -58.0(5)
C70 C71 C74 C75 61.3(6)
C79 C74 C75 C76 59.0(6)
C71 C74 C75 C76 -60.5(6)
C74 C75 C76 C77 -60.5(6)
C74 C75 C76 C72 60.1(6)
C70 C72 C76 C75 -60.3(6)
C70 C72 C76 C77 60.8(6)
C75 C76 C77 C78 60.3(5)
C72 C76 C77 C78 -60.2(6)
C76 C77 C78 C79 -58.6(5)
C76 C77 C78 C73 60.4(6)
C70 C73 C78 C77 -62.0(5)
C70 C73 C78 C79 57.7(5)
C71 C74 C79 C78 60.4(5)
C75 C74 C79 C78 -58.8(5)
C77 C78 C79 C74 59.0(5)
C73 C78 C79 C74 -60.1(5)
C68 C69 C81 C83 68.9(5)
C64 C69 C81 C83 -115.9(5)
C68 C69 C81 C82 -168.7(4)
C64 C69 C81 C82 6.6(6)
C68 C69 C81 C84 -50.8(5)
C64 C69 C81 C84 124.5(4)
C83 C81 C82 C85 -57.4(5)
C84 C81 C82 C85 58.0(5)
C69 C81 C82 C85 177.9(4)
C82 C81 C83 C87 57.7(5)
C84 C81 C83 C87 -55.0(5)
C69 C81 C83 C87 -174.6(4)
C83 C81 C84 C89 56.8(5)
C82 C81 C84 C89 -57.2(5)
C69 C81 C84 C89 178.0(4)
C81 C82 C85 C86 58.5(5)
C81 C82 C85 C90 -61.1(5)
C90 C85 C86 C87 57.4(6)
C82 C85 C86 C87 -60.9(5)
C85 C86 C87 C88 -55.6(6)
C85 C86 C87 C83 62.3(5)
C81 C83 C87 C88 58.2(6)
C81 C83 C87 C86 -60.7(5)
C86 C87 C88 C89 54.2(6)
C83 C87 C88 C89 -62.8(6)
C87 C88 C89 C90 -56.0(6)
C87 C88 C89 C84 62.2(6)
C81 C84 C89 C90 61.1(5)
C81 C84 C89 C88 -59.1(5)
C88 C89 C90 C85 56.3(6)
C84 C89 C90 C85 -60.5(6)
C86 C85 C90 C89 -57.0(6)
C82 C85 C90 C89 60.7(6)
Nb2 O4 C91 C96 92.0(8)
Nb2 O4 C91 C92 -86.9(8)
O4 C91 C92 C93 168.4(4)
C96 C91 C92 C93 -10.4(6)
O4 C91 C92 C97 -16.3(6)
C96 C91 C92 C97 164.9(4)
C91 C92 C93 C94 0.4(6)
C97 C92 C93 C94 -175.3(4)
C92 C93 C94 C95 7.5(7)
C92 C93 C94 C116 -174.3(4)
C93 C94 C95 C96 -5.7(7)
C116 C94 C95 C96 176.0(4)
C94 C95 C96 C91 -3.8(6)
C94 C95 C96 C117 171.3(4)
O4 C91 C96 C95 -166.8(4)
C92 C91 C96 C95 12.0(6)
O4 C91 C96 C117 18.7(6)
C92 C91 C96 C117 -162.5(4)
C93 C92 C97 C108 65.3(6)
C91 C92 C97 C108 -110.0(6)
C93 C92 C97 C100 -113.7(5)
C91 C92 C97 C100 71.0(6)
C93 C92 C97 C109 -56.4(6)
C91 C92 C97 C109 128.3(6)
C93 C92 C97 C98 120.7(5)
C91 C92 C97 C98 -54.6(6)
C93 C92 C97 C107 -174.8(6)
C91 C92 C97 C107 10.0(7)
C93 C92 C97 C99 5.4(5)
C91 C92 C97 C99 -169.9(4)
C108 C97 C98 C101 -82.5(8)
C100 C97 C98 C101 53.6(7)
C109 C97 C98 C101 -3.0(12)
C92 C97 C98 C101 -178.4(5)
C107 C97 C98 C101 73.0(7)
C99 C97 C98 C101 -59.0(6)
C108 C97 C99 C103 80.1(8)
C100 C97 C99 C103 -59.0(8)
C109 C97 C99 C103 -85.7(8)
C92 C97 C99 C103 176.0(6)
C98 C97 C99 C103 57.7(8)
C107 C97 C99 C103 -3.9(11)
C108 C97 C100 C105 2.4(11)
C109 C97 C100 C105 86.6(7)
C92 C97 C100 C105 -179.1(5)
C98 C97 C100 C105 -54.2(7)
C107 C97 C100 C105 -74.7(7)
C99 C97 C100 C105 58.3(6)
C97 C98 C101 C106 -57.1(8)
C97 C98 C101 C102 62.1(8)
C106 C101 C102 C103 58.3(11)
C98 C101 C102 C103 -59.8(10)
C101 C102 C103 C104 -57.9(12)
C101 C102 C103 C99 57.3(11)
C97 C99 C103 C102 -57.4(10)
C97 C99 C103 C104 59.8(9)
C102 C103 C104 C105 56.6(12)
C99 C103 C104 C105 -59.9(10)
C103 C104 C105 C100 61.9(9)
C103 C104 C105 C106 -56.3(11)
C97 C100 C105 C104 -62.6(8)
C97 C100 C105 C106 57.5(8)
C102 C101 C106 C105 -56.7(11)
C98 C101 C106 C105 62.1(10)
C104 C105 C106 C101 56.8(11)
C100 C105 C106 C101 -62.4(10)
C108 C97 C107 C110 -59.9(10)
C100 C97 C107 C110 77.5(9)
C109 C97 C107 C110 61.9(10)
C92 C97 C107 C110 -178.7(8)
C98 C97 C107 C110 -80.1(9)
C99 C97 C107 C110 1.2(13)
C100 C97 C108 C112 4.6(14)
C109 C97 C108 C112 -55.8(11)
C92 C97 C108 C112 -174.0(8)
C98 C97 C108 C112 83.5(10)
C107 C97 C108 C112 61.5(10)
C99 C97 C108 C112 -68.9(9)
C108 C97 C109 C114 55.7(10)
C100 C97 C109 C114 -78.7(8)
C92 C97 C109 C114 173.0(7)
C98 C97 C109 C114 -2.5(14)
C107 C97 C109 C114 -62.9(9)
C99 C97 C109 C114 68.6(8)
C97 C107 C110 C115 -60.3(13)
C97 C107 C110 C111 59.1(13)
C115 C110 C111 C112 56.2(19)
C107 C110 C111 C112 -61.4(16)
C110 C111 C112 C113 -54.2(19)
C110 C111 C112 C108 61.6(15)
C97 C108 C112 C113 54.0(15)
C97 C108 C112 C111 -61.6(13)
C111 C112 C113 C114 57(2)
C108 C112 C113 C114 -58(2)
C112 C113 C114 C115 -58(2)
C112 C113 C114 C109 60.3(19)
C97 C109 C114 C113 -55.8(14)
C97 C109 C114 C115 62.5(12)
C111 C110 C115 C114 -57.0(19)
C107 C110 C115 C114 59.7(17)
C113 C114 C115 C110 57.1(19)
C109 C114 C115 C110 -61.5(16)
C95 C96 C117 C120 -50.6(6)
C91 C96 C117 C120 123.9(5)
C95 C96 C117 C128 114.5(6)
C91 C96 C117 C128 -70.9(7)
C95 C96 C117 C119 71.6(6)
C91 C96 C117 C119 -113.8(5)
C95 C96 C117 C127 -121.6(5)
C91 C96 C117 C127 52.9(6)
C95 C96 C117 C118 -171.0(5)
C91 C96 C117 C118 3.6(7)
C95 C96 C117 C129 -7.8(6)
C91 C96 C117 C129 166.8(5)
C120 C117 C118 C121 55.8(8)
C128 C117 C118 C121 -75.7(8)
C96 C117 C118 C121 176.3(6)
C119 C117 C118 C121 -64.1(8)
C127 C117 C118 C121 84.4(9)
C129 C117 C118 C121 16.3(11)
C120 C117 C119 C123 -55.5(8)
C128 C117 C119 C123 77.6(9)
C96 C117 C119 C123 -174.9(6)
C127 C117 C119 C123 24.9(12)
C118 C117 C119 C123 61.0(8)
C129 C117 C119 C123 -65.9(7)
C128 C117 C120 C125 14.2(12)
C96 C117 C120 C125 175.3(6)
C119 C117 C120 C125 55.4(9)
C127 C117 C120 C125 -81.5(8)
C118 C117 C120 C125 -59.5(8)
C129 C117 C120 C125 70.8(9)
C117 C118 C121 C122 64.7(10)
C117 C118 C121 C126 -55.6(10)
C126 C121 C122 C123 59.0(13)
C118 C121 C122 C123 -62.1(12)
C117 C119 C123 C124 57.2(10)
C117 C119 C123 C122 -60.2(10)
C121 C122 C123 C124 -56.5(13)
C121 C122 C123 C119 61.5(12)
C119 C123 C124 C125 -61.1(11)
C122 C123 C124 C125 56.3(12)
C117 C120 C125 C126 61.5(10)
C117 C120 C125 C124 -54.9(10)
C123 C124 C125 C126 -58.6(12)
C123 C124 C125 C120 58.2(11)
C122 C121 C126 C125 -60.9(13)
C118 C121 C126 C125 56.8(12)
C120 C125 C126 C121 -57.4(11)
C124 C125 C126 C121 59.0(11)
C120 C117 C127 C130 77.4(8)
C128 C117 C127 C130 -53.5(9)
C96 C117 C127 C130 179.4(6)
C119 C117 C127 C130 -20.5(12)
C118 C117 C127 C130 -72.8(8)
C129 C117 C127 C130 59.4(8)
C120 C117 C128 C132 -19.7(13)
C96 C117 C128 C132 -179.7(8)
C119 C117 C128 C132 -90.3(11)
C127 C117 C128 C132 57.0(10)
C118 C117 C128 C132 72.1(9)
C129 C117 C128 C132 -54.0(10)
C120 C117 C129 C134 -85.3(10)
C128 C117 C129 C134 56.3(9)
C96 C117 C129 C134 -176.3(7)
C119 C117 C129 C134 79.8(8)
C127 C117 C129 C134 -59.2(9)
C118 C117 C129 C134 -15.9(12)
C117 C127 C130 C135 -61.2(10)
C117 C127 C130 C131 55.8(10)
C135 C130 C131 C132 54.2(14)
C127 C130 C131 C132 -64.0(13)
C130 C131 C132 C133 -55.1(16)
C130 C131 C132 C128 63.8(13)
C117 C128 C132 C133 58.0(13)
C117 C128 C132 C131 -60.5(12)
C131 C132 C133 C134 56.8(15)
C128 C132 C133 C134 -56.9(14)
C117 C129 C134 C135 59.8(11)
C117 C129 C134 C133 -57.7(11)
C132 C133 C134 C135 -60.3(14)
C132 C133 C134 C129 58.3(13)
C129 C134 C135 C130 -56.9(12)
C133 C134 C135 C130 61.0(12)
C131 C130 C135 C134 -58.9(12)
C127 C130 C135 C134 57.6(11)
C141 C136 C137 C138 -10(2)
C136 C137 C138 C139 9(2)
C137 C138 C139 C140 -2(2)
C138 C139 C140 C141 -5(2)
C139 C140 C141 C136 5(2)
C137 C136 C141 C140 3(2)
C142 C143 C144 C145 -78(3)
C143 C144 C145 C146 159.9(16)
